data_7704715
loop_
_publ_author_name
'Zhang, Qiuyue'
'Wu, Ningning'
'Xiang, Junfeng'
'Solan, Gregory A.'
'Suo, Hongyi'
'Ma, Yanping'
'Liang, Tongling'
'Sun, Wen-Hua'

_publ_section_title
;
 Bis-cycloheptyl-fused bis(imino)pyridine-cobalt catalysts for PE wax
 formation: positive effects of fluoride substitution on catalytic
 performance and thermal stability.
;
_journal_issue 27
_journal_name_full 'Dalton transactions (Cambridge, England : 2003)'
_journal_page_first 9425
_journal_page_last 9437
_journal_paper_doi 10.1039/d0dt01876g
_journal_volume 49
_journal_year 2020
_chemical_formula_moiety '2(C79 H57 Cl4 Co F8 N3)'
_chemical_formula_sum 'C158 H114 Cl8 Co2 F16 N6'
_chemical_formula_weight 2802.01
_space_group_crystal_system monoclinic
_space_group_IT_number 14
_space_group_name_Hall '-P 2ybc'
_space_group_name_H-M_alt 'P 1 21/c 1'
_atom_sites_solution_hydrogens geom
_atom_sites_solution_primary iterative
_audit_creation_date 2020-01-30
_audit_creation_method
;
Olex2 1.2
(compiled 2018.05.29 svn.r3508 for OlexSys, GUI svn.r5506)
;
_audit_update_record
;
2020-04-21 deposited with the CCDC.	2020-06-26 downloaded from the CCDC.
;
_cell_angle_alpha 90
_cell_angle_beta 97.8590(10)
_cell_angle_gamma 90
_cell_formula_units_Z 4
_cell_length_a 16.65280(10)
_cell_length_b 25.4947(2)
_cell_length_c 35.8638(2)
_cell_measurement_reflns_used 41190
_cell_measurement_temperature 169.99(10)
_cell_measurement_theta_max 75.2960
_cell_measurement_theta_min 2.6700
_cell_volume 15083.26(17)
_computing_cell_refinement 'CrysAlisPro 1.171.40.14e (Rigaku OD, 2018)'
_computing_data_collection 'CrysAlisPro 1.171.40.14e (Rigaku OD, 2018)'
_computing_data_reduction 'CrysAlisPro 1.171.40.14e (Rigaku OD, 2018)'
_computing_molecular_graphics 'Olex2 (Dolomanov et al., 2009)'
_computing_publication_material 'Olex2 (Dolomanov et al., 2009)'
_computing_structure_refinement 'ShelXL (Sheldrick, 2015)'
_computing_structure_solution 'olex2.solve (Bourhis et al., 2015)'
_diffrn_ambient_environment N~2~
_diffrn_ambient_temperature 169.99(10)
_diffrn_detector 'CCD plate'
_diffrn_detector_type HyPix
_diffrn_measured_fraction_theta_full 0.998
_diffrn_measured_fraction_theta_max 0.960
_diffrn_measurement_details
;
List of Runs (angles in degrees, time in seconds):

  # Type    Start    End  Width  t~exp~   \w     \q     \k     \f   Frames
#--------------------------------------------------------------------------
  1  \w    -40.00 -15.00   0.50    1.42    --  -47.20  27.00 -65.00   50
  2  \w    -92.00 -67.00   0.50    5.70    --  -99.00  27.00 -65.00   50
  3  \w    -67.00 -42.00   0.50    5.70    --  -99.00 125.00 -30.00   50
  4  \w   -107.00 -82.00   0.50    5.70    --  -99.00 125.00 -30.00   50
  5  \w   -109.00 -27.00   0.50    5.70    --  -99.00  45.00 150.00  164
  6  \w   -105.00 -36.00   0.50    1.42    --  -47.20 -27.00 132.00  138
  7  \w     37.00 113.00   0.50    1.42    --   47.20  27.00 -65.00  152
  8  \w     94.00 169.00   0.50    5.70    --  103.25  27.00 -65.00  150
  9  \w     93.00 169.00   0.50    5.70    --  103.25  30.00   0.00  152
 10  \w     83.00 109.00   0.50    5.70    --  103.25 -94.00 -90.00   52
 11  \w     28.00 116.00   0.50    5.70    --  103.25 -30.00   0.00  176
 12  \w     70.00 103.00   0.50    5.70    --  103.25 -94.00  90.00   66
 13  \w     53.00 114.00   0.50    5.70    --  103.25 -27.00 132.00  122
 14  \w     21.00  94.00   0.50    1.42    --   47.20-125.00   0.00  146
 15  \w     32.00 110.00   0.50    5.70    --  103.25 -45.00 -60.00  156
 16  \w     -7.00  55.00   0.50    1.42    --   47.20 -27.00 132.00  124
 17  \w   -114.00 -88.00   0.50    5.70    --  -99.00 -27.00 132.00   52
 18  \w   -166.00 -88.00   0.50    5.70    --  -99.00 -45.00   0.00  156
;
_diffrn_measurement_device 'four-circle diffractometer'
_diffrn_measurement_device_type 'XtaLAB Synergy R, HyPix'
_diffrn_measurement_method '\w scans'
_diffrn_orient_matrix_type 'CrysAlisPro convention (1999,Acta A55,543-557)'
_diffrn_orient_matrix_UB_11 0.0034902000
_diffrn_orient_matrix_UB_12 -0.0179574000
_diffrn_orient_matrix_UB_13 -0.0407519000
_diffrn_orient_matrix_UB_21 0.0910956000
_diffrn_orient_matrix_UB_22 -0.0119250000
_diffrn_orient_matrix_UB_23 0.0100860000
_diffrn_orient_matrix_UB_31 -0.0204606000
_diffrn_orient_matrix_UB_32 -0.0564353000
_diffrn_orient_matrix_UB_33 0.0108296000
_diffrn_radiation_monochromator mirror
_diffrn_radiation_probe x-ray
_diffrn_radiation_type CuK\a
_diffrn_radiation_wavelength 1.54184
_diffrn_reflns_av_R_equivalents 0.0477
_diffrn_reflns_av_unetI/netI 0.0424
_diffrn_reflns_Laue_measured_fraction_full 0.998
_diffrn_reflns_Laue_measured_fraction_max 0.960
_diffrn_reflns_limit_h_max 20
_diffrn_reflns_limit_h_min -20
_diffrn_reflns_limit_k_max 27
_diffrn_reflns_limit_k_min -31
_diffrn_reflns_limit_l_max 44
_diffrn_reflns_limit_l_min -44
_diffrn_reflns_number 108973
_diffrn_reflns_point_group_measured_fraction_full 0.998
_diffrn_reflns_point_group_measured_fraction_max 0.960
_diffrn_reflns_theta_full 67.684
_diffrn_reflns_theta_max 75.583
_diffrn_reflns_theta_min 2.487
_diffrn_source 'Rotating-anode X-ray tube'
_diffrn_source_type 'PhotonJet R (Cu) X-ray Source'
_exptl_absorpt_coefficient_mu 3.607
_exptl_absorpt_correction_T_max 1.00000
_exptl_absorpt_correction_T_min 0.58743
_exptl_absorpt_correction_type multi-scan
_exptl_absorpt_process_details
;
CrysAlisPro 1.171.40.14e (Rigaku Oxford Diffraction, 2018)
Empirical absorption correction using spherical harmonics,
 implemented in SCALE3 ABSPACK scaling algorithm.
;
_exptl_crystal_colour brown
_exptl_crystal_colour_primary brown
_exptl_crystal_density_diffrn 1.234
_exptl_crystal_description block
_exptl_crystal_F_000 5752
_exptl_crystal_size_max 0.225
_exptl_crystal_size_mid 0.145
_exptl_crystal_size_min 0.078
_refine_diff_density_max 0.408
_refine_diff_density_min -0.339
_refine_diff_density_rms 0.051
_refine_ls_extinction_method none
_refine_ls_goodness_of_fit_ref 1.016
_refine_ls_hydrogen_treatment constr
_refine_ls_matrix_type full
_refine_ls_number_parameters 1748
_refine_ls_number_reflns 30074
_refine_ls_number_restraints 169
_refine_ls_restrained_S_all 1.041
_refine_ls_R_factor_all 0.0747
_refine_ls_R_factor_gt 0.0569
_refine_ls_shift/su_max 0.002
_refine_ls_shift/su_mean 0.000
_refine_ls_structure_factor_coef Fsqd
_refine_ls_weighting_details 'w=1/[\s^2^(Fo^2^)+(0.0650P)^2^+13.9753P] where P=(Fo^2^+2Fc^2^)/3'
_refine_ls_weighting_scheme calc
_refine_ls_wR_factor_gt 0.1476
_refine_ls_wR_factor_ref 0.1606
_reflns_Friedel_coverage 0.000
_reflns_number_gt 23170
_reflns_number_total 30074
_reflns_threshold_expression 'I > 2\s(I)'
_cod_data_source_file d0dt01876g2.cif
_cod_data_source_block Co4
_cod_depositor_comments 'Adding full bibliography for 7704715--7704718.cif.'
_cod_original_cell_volume 15083.25(17)
_cod_database_code 7704715
_shelx_shelxl_version_number 2017/1
_chemical_oxdiff_usercomment 'C H F N  Cl'
_shelx_space_group_comment
;
The symmetry employed for this shelxl refinement is uniquely defined
by the following loop, which should always be used as a source of
symmetry information in preference to the above space-group names.
They are only intended as comments.
;
_reflns_odcompleteness_completeness 99.85
_reflns_odcompleteness_iscentric 1
_reflns_odcompleteness_theta 66.97
_olex2_refinement_description
;
1. Fixed Uiso
 At 1.2 times of:
  All C(H) groups, All C(H,H) groups, All C(H,H,H,H) groups
2. Restrained distances
 C055-C82 = C82-C83 = C83-C84 = C055-C053 = C053-C85 = C85-C84 = C9-C0AA = C10-
 C9 = C11-C10 = C1AA-C0AA = C1AA-C12 = C11-C12
 1.54 with sigma of 0.01
3. Rigid bond restraints
 C77, C78
 with sigma for 1-2 distances of 0.005 and sigma for 1-3 distances of 0.01
4. Uiso/Uaniso restraints and constraints
C9 \\sim C12 \\sim C10 \\sim C11 \\sim C1AA \\sim C0AA: within 1.7A with sigma
of 0.02 and sigma for terminal atoms of 0.04
C85 \\sim C82 \\sim C053 \\sim C055 \\sim C84 \\sim C83: within 1.7A with sigma
of 0.02 and sigma for terminal atoms of 0.04
Uanis(C9) \\sim Ueq, Uanis(C12) \\sim Ueq, Uanis(C10) \\sim Ueq, Uanis(C11)
\\sim Ueq, Uanis(C1AA) \\sim Ueq, Uanis(C0AA) \\sim Ueq: with sigma of 0.01 and
sigma for terminal atoms of 0.02
Uanis(C85) \\sim Ueq, Uanis(C82) \\sim Ueq, Uanis(C053) \\sim Ueq, Uanis(C055)
\\sim Ueq, Uanis(C84) \\sim Ueq, Uanis(C83) \\sim Ueq: with sigma of 0.01 and
sigma for terminal atoms of 0.02
5. Others
 Sof(H85C)=Sof(H85D)=Sof(H82C)=Sof(H82D)=Sof(H9BC)=Sof(H9BD)=Sof(H12C)=
 Sof(H12D)=Sof(C1AA)=Sof(H1AA)=Sof(H1AB)=Sof(C0AA)=Sof(H0AA)=Sof(H0AB)=Sof(C84)=
 Sof(H84A)=Sof(H84B)=Sof(C83)=Sof(H83A)=Sof(H83B)=1-FVAR(1)
 Sof(H85A)=Sof(H85B)=Sof(H82A)=Sof(H82B)=Sof(H9AA)=Sof(H9AB)=Sof(H12A)=
 Sof(H12B)=Sof(C053)=Sof(H05A)=Sof(H05B)=Sof(C055)=Sof(H05C)=Sof(H05D)=Sof(C10)=
 Sof(H10A)=Sof(H10B)=Sof(C11)=Sof(H11A)=Sof(H11B)=FVAR(1)
6.a Ternary CH refined with riding coordinates:
 C114(H114), C36(H36), C101(H101), C54(H54), C23(H23), C146(H146), C133(H133),
 C67(H67)
6.b Secondary CH2 refined with riding coordinates:
 C92(H92A,H92B), C5(H5A,H5B), C91(H91A,H91B), C89(H89A,H89B), C2(H2A,H2B),
 C90(H90A,H90B), C3(H3A,H3B), C4(H4A,H4B), C85(H85A,H85B), C85(H85C,H85D),
 C82(H82A,H82B), C82(H82C,H82D), C9(H9BC,H9BD), C9(H9AA,H9AB), C12(H12A,H12B),
 C12(H12C,H12D), C053(H05A,H05B), C055(H05C,H05D), C10(H10A,H10B), C11(H11A,
 H11B), C1AA(H1AA,H1AB), C0AA(H0AA,H0AB), C84(H84A,H84B), C83(H83A,H83B)
6.c Aromatic/amide H refined with riding coordinates:
 C99(H99), C42(H42), C21(H21), C97(H97), C107(H107), C19(H19), C87(H87),
 C41(H41), C38(H38), C52(H52), C116(H116), C48(H48), C50(H50), C113(H113),
 C120(H120), C103(H103), C106(H106), C129(H129), C131(H131), C117(H117),
 C39(H39), C152(H152), C7(H7), C104(H104), C62(H62), C44(H44), C29(H29),
 C119(H119), C112(H112), C139(H139), C151(H151), C47(H47), C109(H109), C25(H25),
  C79(H79), C138(H138), C126(H126), C135(H135), C136(H136), C32(H32), C31(H31),
 C66(H66), C78(H78), C60(H60), C75(H75), C154(H154), C56(H56), C26(H26),
 C63(H63), C141(H141), C35(H35), C45(H45), C122(H122), C148(H148), C28(H28),
 C65(H65), C158(H158), C76(H76), C125(H125), C57(H57), C110(H110), C59(H59),
 C155(H155), C157(H157), C145(H145), C149(H149), C142(H142), C34(H34),
 C123(H123), C144(H144), C73(H73), C69(H69), C72(H72), C70(H70)
;
_platon_squeeze_void_probe_radius 1.20
_olex2_submission_special_instructions 'No special instructions were received'
_oxdiff_exptl_absorpt_empirical_details
;
Empirical correction (ABSPACK) includes:
- Absorption correction using spherical harmonics
- Frame scaling
;
_oxdiff_exptl_absorpt_empirical_full_max 1.642
_oxdiff_exptl_absorpt_empirical_full_min 0.632

loop_
_space_group_symop_operation_xyz
'x, y, z'
'-x, y+1/2, -z+1/2'
'-x, -y, -z'
'x, -y-1/2, z-1/2'

loop_
_atom_site_label
_atom_site_type_symbol
_atom_site_fract_x
_atom_site_fract_y
_atom_site_fract_z
_atom_site_U_iso_or_equiv
_atom_site_adp_type
_atom_site_occupancy
_atom_site_site_symmetry_order
_atom_site_calc_flag
_atom_site_refinement_flags_posn
_atom_site_refinement_flags_adp
_atom_site_refinement_flags_occupancy
_atom_site_disorder_assembly
_atom_site_disorder_group
Co1 Co 0.86874(3) 0.85522(2) 0.70054(2) 0.04371(12) Uani 1 1 d . . . . .
Co2 Co 0.60635(3) 0.34894(2) 0.70502(2) 0.04089(11) Uani 1 1 d . . . . .
Cl5 Cl 0.49983(4) 0.29263(3) 0.68768(2) 0.05082(17) Uani 1 1 d . . . . .
Cl1 Cl 0.96250(5) 0.80054(3) 0.67944(2) 0.05815(19) Uani 1 1 d . . . . .
Cl7 Cl 0.78267(5) 0.37939(3) 0.79743(3) 0.0638(2) Uani 1 1 d . . . . .
Cl8 Cl 0.70345(6) 0.48868(3) 0.66884(2) 0.0641(2) Uani 1 1 d . . . . .
Cl3 Cl 0.74616(5) 0.87735(3) 0.79270(3) 0.0646(2) Uani 1 1 d . . . . .
Cl4 Cl 0.75695(5) 0.99999(3) 0.67630(2) 0.0641(2) Uani 1 1 d . . . . .
Cl6 Cl 0.72519(5) 0.32502(4) 0.68791(3) 0.0653(2) Uani 1 1 d . . . . .
Cl2 Cl 0.73954(5) 0.83416(4) 0.68222(3) 0.0700(2) Uani 1 1 d . . . . .
F8 F 0.67664(15) 0.47727(7) 0.75820(6) 0.0746(6) Uani 1 1 d . . . . .
F11 F 0.57982(14) 0.05573(9) 0.65633(7) 0.0870(7) Uani 1 1 d . . . . .
N6 N 0.62650(13) 0.33006(8) 0.76434(6) 0.0392(5) Uani 1 1 d . . . . .
N1 N 0.88262(14) 0.83010(9) 0.75851(7) 0.0444(5) Uani 1 1 d . . . . .
N2 N 0.95312(15) 0.90551(9) 0.72778(7) 0.0463(5) Uani 1 1 d . . . . .
N4 N 0.57371(16) 0.40764(9) 0.66149(6) 0.0467(6) Uani 1 1 d . . . . .
N5 N 0.53713(14) 0.40206(9) 0.72896(6) 0.0413(5) Uani 1 1 d . . . . .
N3 N 0.87614(15) 0.91886(10) 0.66089(7) 0.0498(6) Uani 1 1 d . . . . .
F10 F 0.83880(17) -0.02110(8) 0.77290(9) 0.0977(8) Uani 1 1 d . . . . .
F7 F 0.65272(19) 0.69280(13) 0.96540(6) 0.1104(10) Uani 1 1 d . . . . .
F1 F 0.3699(2) 0.79489(12) 0.57704(8) 0.1110(9) Uani 1 1 d . . . . .
F14 F 0.62544(19) 0.15112(12) 0.52956(8) 0.1093(10) Uani 1 1 d . . . . .
F12 F 0.37214(17) 0.20426(13) 0.86776(8) 0.1128(10) Uani 1 1 d . . . . .
F6 F 0.84960(19) 0.55801(12) 0.64345(10) 0.1232(12) Uani 1 1 d . . . . .
C100 C 0.67418(16) 0.24006(10) 0.77851(8) 0.0406(6) Uani 1 1 d . . . . .
C99 C 0.73690(17) 0.20622(11) 0.79206(8) 0.0432(6) Uani 1 1 d . . . . .
H99 H 0.727560 0.170249 0.791078 0.052 Uiso 1 1 calc R . . . .
F2 F 0.6550(3) 0.97476(13) 0.39598(7) 0.1312(13) Uani 1 1 d . . . . .
C20 C 0.71732(18) 0.72216(11) 0.79520(8) 0.0448(6) Uani 1 1 d . . . . .
C37 C 0.66359(16) 0.62888(11) 0.79608(8) 0.0413(6) Uani 1 1 d . . . . .
F15 F 0.6621(2) 0.37298(14) 0.39348(7) 0.1273(12) Uani 1 1 d . . . . .
C98 C 0.81329(17) 0.22455(11) 0.80705(8) 0.0421(6) Uani 1 1 d . . . . .
C93 C 0.58249(17) 0.35539(10) 0.78508(8) 0.0395(6) Uani 1 1 d . . . . .
C42 C 0.67964(18) 0.58772(11) 0.82114(9) 0.0476(7) Uani 1 1 d . . . . .
H42 H 0.687586 0.594426 0.846868 0.057 Uiso 1 1 calc R . . . .
C94 C 0.52422(17) 0.39375(10) 0.76461(7) 0.0394(6) Uani 1 1 d . . . . .
C115 C 0.86946(17) 0.13144(11) 0.80949(9) 0.0458(7) Uani 1 1 d . . . . .
C88 C 0.46158(18) 0.41906(11) 0.77951(8) 0.0445(6) Uani 1 1 d . . . . .
C114 C 0.88373(17) 0.18876(11) 0.82139(8) 0.0430(6) Uani 1 1 d . . . . .
H114 H 0.929411 0.200722 0.809028 0.052 Uiso 1 1 calc R . . . .
C95 C 0.68763(17) 0.29424(10) 0.78032(8) 0.0410(6) Uani 1 1 d . . . . .
C36 C 0.65580(17) 0.68545(11) 0.80902(8) 0.0434(6) Uani 1 1 d . . . . .
H36 H 0.602370 0.697615 0.797381 0.052 Uiso 1 1 calc R . . . .
C15 C 0.98537(17) 0.89327(11) 0.76302(8) 0.0451(6) Uani 1 1 d . . . . .
C21 C 0.78383(18) 0.70487(11) 0.77946(9) 0.0475(7) Uani 1 1 d . . . . .
H21 H 0.791315 0.668997 0.776739 0.057 Uiso 1 1 calc R . . . .
C22 C 0.84008(18) 0.73938(11) 0.76753(9) 0.0460(6) Uani 1 1 d . . . . .
C102 C 0.59394(16) 0.17226(11) 0.73655(8) 0.0428(6) Uani 1 1 d . . . . .
C43 C 0.65603(19) 0.68991(11) 0.85127(9) 0.0486(7) Uani 1 1 d . . . . .
C6 C 1.05679(19) 0.91758(12) 0.77962(9) 0.0511(7) Uani 1 1 d . . . . .
C17 C 0.8139(2) 0.92873(13) 0.63019(8) 0.0518(7) Uani 1 1 d . . . . .
C97 C 0.82607(17) 0.27844(11) 0.80853(8) 0.0454(6) Uani 1 1 d . . . . .
H97 H 0.876486 0.291647 0.818550 0.054 Uiso 1 1 calc R . . . .
C107 C 0.54845(18) 0.12744(11) 0.73965(9) 0.0492(7) Uani 1 1 d . . . . .
H107 H 0.519851 0.123834 0.760034 0.059 Uiso 1 1 calc R . . . .
C19 C 0.70584(18) 0.77612(11) 0.79880(9) 0.0484(7) Uani 1 1 d . . . . .
H19 H 0.661048 0.788655 0.808940 0.058 Uiso 1 1 calc R . . . .
C101 C 0.59075(16) 0.22012(11) 0.76168(8) 0.0425(6) Uani 1 1 d . . . . .
H101 H 0.567751 0.248126 0.744777 0.051 Uiso 1 1 calc R . . . .
C87 C 0.4131(2) 0.45207(13) 0.75501(9) 0.0541(8) Uani 1 1 d . . . . .
H87 H 0.370007 0.469117 0.763826 0.065 Uiso 1 1 calc R . . . .
C16 C 0.82877(17) 0.79319(11) 0.77211(8) 0.0440(6) Uani 1 1 d . . . . .
C1 C 0.93787(18) 0.85321(11) 0.78103(8) 0.0448(6) Uani 1 1 d . . . . .
C108 C 0.53392(17) 0.21540(12) 0.79110(9) 0.0477(7) Uani 1 1 d . . . . .
C92 C 0.5912(2) 0.35186(12) 0.82726(8) 0.0487(7) Uani 1 1 d . . . . .
H92A H 0.640285 0.332767 0.836439 0.058 Uiso 1 1 calc R . . . .
H92B H 0.545568 0.332611 0.834592 0.058 Uiso 1 1 calc R . . . .
C54 C 0.6016(2) 0.94515(13) 0.54688(8) 0.0560(8) Uani 1 1 d . . . . .
H54 H 0.576399 0.978457 0.552463 0.067 Uiso 1 1 calc R . . . .
C41 C 0.6840(2) 0.53651(12) 0.80835(10) 0.0546(8) Uani 1 1 d . . . . .
H41 H 0.695059 0.508984 0.825291 0.065 Uiso 1 1 calc R . . . .
C38 C 0.65207(18) 0.61777(12) 0.75769(9) 0.0481(7) Uani 1 1 d . . . . .
H38 H 0.641199 0.645039 0.740514 0.058 Uiso 1 1 calc R . . . .
C51 C 0.6789(2) 0.94140(13) 0.57483(9) 0.0556(8) Uani 1 1 d . . . . .
C18 C 0.76074(19) 0.81047(11) 0.78737(9) 0.0484(7) Uani 1 1 d . . . . .
C127 C 0.6164(2) 0.41192(12) 0.62962(8) 0.0497(7) Uani 1 1 d . . . . .
C52 C 0.7408(2) 0.90594(14) 0.57002(9) 0.0599(8) Uani 1 1 d . . . . .
H52 H 0.737274 0.886824 0.547777 0.072 Uiso 1 1 calc R . . . .
C96 C 0.76455(18) 0.31225(11) 0.79525(9) 0.0465(7) Uani 1 1 d . . . . .
C121 C 0.91084(19) 0.19518(12) 0.86344(9) 0.0508(7) Uani 1 1 d . . . . .
C80 C 0.4917(2) 0.43502(12) 0.70610(8) 0.0499(7) Uani 1 1 d . . . . .
F3 F 0.7271(2) 0.68653(13) 0.50863(10) 0.1383(13) Uani 1 1 d . . . . .
C116 C 0.85956(19) 0.11955(12) 0.77142(10) 0.0536(7) Uani 1 1 d . . . . .
H116 H 0.859617 0.146479 0.753929 0.064 Uiso 1 1 calc R . . . .
C81 C 0.5211(2) 0.44132(13) 0.66858(9) 0.0559(8) Uani 1 1 d . . . . .
C49 C 0.7527(2) 0.96409(12) 0.63476(9) 0.0525(7) Uani 1 1 d . . . . .
C23 C 0.91349(18) 0.71977(12) 0.75060(10) 0.0507(7) Uani 1 1 d . . . . .
H23 H 0.928797 0.748531 0.734868 0.061 Uiso 1 1 calc R . . . .
C40 C 0.6721(2) 0.52732(12) 0.77088(10) 0.0527(7) Uani 1 1 d . . . . .
C48 C 0.5842(2) 0.68514(11) 0.86601(9) 0.0506(7) Uani 1 1 d . . . . .
H48 H 0.535980 0.681272 0.849818 0.061 Uiso 1 1 calc R . . . .
C5 C 1.0954(2) 0.90589(15) 0.81945(10) 0.0651(9) Uani 1 1 d . . . . .
H5A H 1.106621 0.868597 0.821642 0.078 Uiso 1 1 calc R . . . .
H5B H 1.146772 0.924261 0.824218 0.078 Uiso 1 1 calc R . . . .
F5 F 1.18870(18) 0.68654(17) 0.85759(10) 0.1449(14) Uani 1 1 d . . . . .
C50 C 0.6855(2) 0.97074(13) 0.60753(9) 0.0535(7) Uani 1 1 d . . . . .
H50 H 0.645370 0.994747 0.611300 0.064 Uiso 1 1 calc R . . . .
C146 C 0.7813(2) 0.40789(14) 0.54612(9) 0.0606(9) Uani 1 1 d . . . . .
H146 H 0.807201 0.442442 0.546551 0.073 Uiso 1 1 calc R . . . .
C61 C 0.5411(2) 0.90307(14) 0.55380(8) 0.0571(8) Uani 1 1 d . . . . .
C130 C 0.7191(2) 0.41124(13) 0.57337(8) 0.0580(8) Uani 1 1 d . . . . .
C24 C 0.89355(19) 0.67359(12) 0.72406(10) 0.0535(7) Uani 1 1 d . . . . .
C14 C 0.98503(19) 0.94094(13) 0.70719(9) 0.0544(8) Uani 1 1 d . . . . .
C113 C 0.45896(19) 0.23955(13) 0.78499(10) 0.0556(8) Uani 1 1 d . . . . .
H113 H 0.445323 0.258875 0.763046 0.067 Uiso 1 1 calc R . . . .
C55 C 0.6178(2) 0.94969(14) 0.50566(9) 0.0582(8) Uani 1 1 d . . . . .
C86 C 0.4258(2) 0.46075(14) 0.71810(9) 0.0598(9) Uani 1 1 d . . . . .
C128 C 0.6822(2) 0.44621(12) 0.63091(8) 0.0545(8) Uani 1 1 d . . . . .
C120 C 0.8681(2) 0.09062(13) 0.83483(11) 0.0607(8) Uani 1 1 d . . . . .
H120 H 0.875048 0.097840 0.860488 0.073 Uiso 1 1 calc R . . . .
C105 C 0.5872(2) 0.09347(13) 0.68355(11) 0.0598(9) Uani 1 1 d . . . . .
C91 C 0.5946(2) 0.40630(13) 0.84513(9) 0.0548(8) Uani 1 1 d . . . . .
H91A H 0.626381 0.404359 0.869868 0.066 Uiso 1 1 calc R . . . .
H91B H 0.622316 0.429918 0.829943 0.066 Uiso 1 1 calc R . . . .
C103 C 0.63797(19) 0.17568(13) 0.70631(9) 0.0542(7) Uani 1 1 d . . . . .
H103 H 0.669868 0.205113 0.703916 0.065 Uiso 1 1 calc R . . . .
C106 C 0.5446(2) 0.08764(12) 0.71290(11) 0.0582(8) Uani 1 1 d . . . . .
H106 H 0.513538 0.057767 0.715119 0.070 Uiso 1 1 calc R . . . .
C129 C 0.7334(2) 0.44611(13) 0.60362(9) 0.0575(8) Uani 1 1 d . . . . .
H129 H 0.777084 0.469108 0.605389 0.069 Uiso 1 1 calc R . . . .
F16 F 1.0398(2) 0.26940(16) 0.59216(10) 0.1452(14) Uani 1 1 d . . . . .
C13 C 0.9342(2) 0.95175(14) 0.67034(10) 0.0587(8) Uani 1 1 d . . . . .
C131 C 0.6519(2) 0.37842(14) 0.57134(9) 0.0604(9) Uani 1 1 d . . . . .
H131 H 0.640363 0.356503 0.550568 0.072 Uiso 1 1 calc R . . . .
C117 C 0.8495(2) 0.06804(14) 0.75896(11) 0.0645(9) Uani 1 1 d . . . . .
H117 H 0.843659 0.060184 0.733412 0.077 Uiso 1 1 calc R . . . .
C30 C 0.9857(2) 0.71141(13) 0.78059(11) 0.0576(8) Uani 1 1 d . . . . .
C89 C 0.4441(2) 0.41133(14) 0.81898(9) 0.0555(8) Uani 1 1 d . . . . .
H89A H 0.433509 0.374418 0.822715 0.067 Uiso 1 1 calc R . . . .
H89B H 0.395199 0.430545 0.822183 0.067 Uiso 1 1 calc R . . . .
F9 F 0.9900(2) 0.21044(19) 0.97623(7) 0.1654(19) Uani 1 1 d . . . . .
C147 C 0.7460(2) 0.39798(14) 0.50539(9) 0.0620(9) Uani 1 1 d . . . . .
C39 C 0.6565(2) 0.56742(13) 0.74476(9) 0.0535(7) Uani 1 1 d . . . . .
H39 H 0.649124 0.560308 0.719088 0.064 Uiso 1 1 calc R . . . .
C74 C 0.8355(2) 0.81076(16) 0.56956(10) 0.0647(9) Uani 1 1 d . . . . .
C152 C 0.7241(2) 0.34812(15) 0.49214(9) 0.0638(9) Uani 1 1 d . . . . .
H152 H 0.729272 0.319959 0.508784 0.077 Uiso 1 1 calc R . . . .
C7 C 1.0916(2) 0.95293(15) 0.75737(10) 0.0636(9) Uani 1 1 d . . . . .
H7 H 1.140079 0.968819 0.767291 0.076 Uiso 1 1 calc R . . . .
C2 C 0.9531(2) 0.84505(13) 0.82268(9) 0.0576(8) Uani 1 1 d . . . . .
H2A H 1.003092 0.825498 0.829040 0.069 Uiso 1 1 calc R . . . .
H2B H 0.909359 0.824379 0.830412 0.069 Uiso 1 1 calc R . . . .
C134 C 0.5559(2) 0.28650(13) 0.57900(9) 0.0558(8) Uani 1 1 d . . . . .
C104 C 0.6352(2) 0.13597(14) 0.67964(10) 0.0625(9) Uani 1 1 d . . . . .
H104 H 0.665177 0.138276 0.659658 0.075 Uiso 1 1 calc R . . . .
C53 C 0.8073(2) 0.89836(14) 0.59747(9) 0.0559(8) Uani 1 1 d . . . . .
C62 C 0.4587(2) 0.91407(16) 0.54670(9) 0.0657(9) Uani 1 1 d . . . . .
H62 H 0.442179 0.946597 0.536685 0.079 Uiso 1 1 calc R . . . .
C153 C 0.8484(2) 0.36918(16) 0.55889(9) 0.0656(9) Uani 1 1 d . . . . .
C133 C 0.5345(2) 0.33630(13) 0.59890(9) 0.0546(8) Uani 1 1 d . . . . .
H133 H 0.534614 0.326356 0.625296 0.065 Uiso 1 1 calc R . . . .
C140 C 0.4504(2) 0.35714(14) 0.58591(10) 0.0640(9) Uani 1 1 d . . . . .
C132 C 0.6013(2) 0.37704(13) 0.59912(8) 0.0539(7) Uani 1 1 d . . . . .
C44 C 0.7269(2) 0.69669(16) 0.87576(10) 0.0689(10) Uani 1 1 d . . . . .
H44 H 0.775832 0.700292 0.866202 0.083 Uiso 1 1 calc R . . . .
C29 C 0.9369(2) 0.62723(13) 0.72698(12) 0.0628(9) Uani 1 1 d . . . . .
H29 H 0.977019 0.622266 0.747391 0.075 Uiso 1 1 calc R . . . .
C119 C 0.8565(3) 0.03945(14) 0.82280(13) 0.0742(11) Uani 1 1 d . . . . .
H119 H 0.854188 0.012399 0.840011 0.089 Uiso 1 1 calc R . . . .
C112 C 0.4037(2) 0.23608(16) 0.81012(12) 0.0685(10) Uani 1 1 d . . . . .
H112 H 0.353387 0.252337 0.805382 0.082 Uiso 1 1 calc R . . . .
C139 C 0.6171(2) 0.25483(15) 0.59715(10) 0.0657(9) Uani 1 1 d . . . . .
H139 H 0.641999 0.264135 0.621036 0.079 Uiso 1 1 calc R . . . .
C118 C 0.8486(2) 0.02934(13) 0.78510(13) 0.0674(10) Uani 1 1 d . . . . .
C151 C 0.6946(3) 0.33944(17) 0.45440(11) 0.0752(11) Uani 1 1 d . . . . .
H151 H 0.679529 0.306071 0.445581 0.090 Uiso 1 1 calc R . . . .
C47 C 0.5826(2) 0.68599(13) 0.90476(10) 0.0612(8) Uani 1 1 d . . . . .
H47 H 0.533972 0.682501 0.914593 0.073 Uiso 1 1 calc R . . . .
C8 C 1.0580(2) 0.96590(15) 0.72111(11) 0.0673(10) Uani 1 1 d . . . . .
C109 C 0.5537(2) 0.18791(16) 0.82428(10) 0.0674(9) Uani 1 1 d . . . . .
H109 H 0.604283 0.171987 0.829365 0.081 Uiso 1 1 calc R . . . .
C90 C 0.5121(2) 0.42903(14) 0.84908(9) 0.0604(9) Uani 1 1 d . . . . .
H90A H 0.515618 0.466986 0.848363 0.073 Uiso 1 1 calc R . . . .
H90B H 0.498110 0.419318 0.873551 0.073 Uiso 1 1 calc R . . . .
C25 C 0.8335(2) 0.67970(15) 0.69349(11) 0.0662(9) Uani 1 1 d . . . . .
H25 H 0.803606 0.710618 0.690868 0.079 Uiso 1 1 calc R . . . .
C79 C 0.8560(3) 0.79904(18) 0.53451(10) 0.0768(11) Uani 1 1 d . . . . .
H79 H 0.893976 0.819475 0.524426 0.092 Uiso 1 1 calc R . . . .
C67 C 0.8710(2) 0.85664(15) 0.59314(9) 0.0613(9) Uani 1 1 d . . . . .
H67 H 0.887216 0.842487 0.618456 0.074 Uiso 1 1 calc R . . . .
C138 C 0.6419(3) 0.20962(17) 0.58041(11) 0.0757(11) Uani 1 1 d . . . . .
H138 H 0.683535 0.188858 0.592406 0.091 Uiso 1 1 calc R . . . .
C137 C 0.6025(3) 0.19677(18) 0.54550(12) 0.0781(11) Uani 1 1 d . . . . .
C3 C 0.9594(2) 0.89713(14) 0.84420(10) 0.0636(9) Uani 1 1 d . . . . .
H3A H 0.921527 0.921879 0.830928 0.076 Uiso 1 1 calc R . . . .
H3B H 0.943388 0.891438 0.868883 0.076 Uiso 1 1 calc R . . . .
C126 C 0.9928(2) 0.19414(14) 0.87680(10) 0.0603(8) Uani 1 1 d . . . . .
H126 H 1.030066 0.190033 0.859917 0.072 Uiso 1 1 calc R . . . .
C135 C 0.5188(3) 0.27163(16) 0.54354(9) 0.0674(10) Uani 1 1 d . . . . .
H135 H 0.477613 0.292206 0.530947 0.081 Uiso 1 1 calc R . . . .
C4 C 1.0440(2) 0.92137(15) 0.84906(10) 0.0694(10) Uani 1 1 d . . . . .
H4A H 1.038602 0.959250 0.848916 0.083 Uiso 1 1 calc R . . . .
H4B H 1.072057 0.911285 0.873513 0.083 Uiso 1 1 calc R . . . .
C136 C 0.5428(3) 0.22619(18) 0.52678(11) 0.0786(12) Uani 1 1 d . . . . .
H136 H 0.518137 0.216216 0.503001 0.094 Uiso 1 1 calc R . . . .
C32 C 1.1279(2) 0.7263(2) 0.80198(16) 0.0858(14) Uani 1 1 d . . . . .
H32 H 1.177027 0.741992 0.798933 0.103 Uiso 1 1 calc R . . . .
C31 C 1.0592(2) 0.73429(15) 0.77600(12) 0.0670(10) Uani 1 1 d . . . . .
H31 H 1.062591 0.755372 0.755106 0.080 Uiso 1 1 calc R . . . .
C66 C 0.5632(3) 0.85379(15) 0.56834(10) 0.0700(10) Uani 1 1 d . . . . .
H66 H 0.617788 0.844774 0.572747 0.084 Uiso 1 1 calc R . . . .
C111 C 0.4254(2) 0.20817(19) 0.84197(13) 0.0778(12) Uani 1 1 d . . . . .
C78 C 0.8194(3) 0.75602(19) 0.51391(11) 0.0868(13) Uani 1 1 d . U . . .
H78 H 0.833332 0.747348 0.490438 0.104 Uiso 1 1 calc R . . . .
C60 C 0.6829(3) 0.9779(2) 0.49732(12) 0.0831(12) Uani 1 1 d . . . . .
H60 H 0.718866 0.992073 0.516856 0.100 Uiso 1 1 calc R . . . .
C75 C 0.7789(3) 0.77854(17) 0.58408(12) 0.0748(11) Uani 1 1 d . . . . .
H75 H 0.765319 0.785495 0.607894 0.090 Uiso 1 1 calc R . . . .
C27 C 0.8626(3) 0.59563(17) 0.67058(15) 0.0824(13) Uani 1 1 d . . . . .
C154 C 0.8409(3) 0.32829(17) 0.58373(12) 0.0792(11) Uani 1 1 d . . . . .
H154 H 0.792138 0.323493 0.593206 0.095 Uiso 1 1 calc R . . . .
C56 C 0.5647(3) 0.92936(14) 0.47617(10) 0.0761(12) Uani 1 1 d . . . . .
H56 H 0.520333 0.909717 0.481182 0.091 Uiso 1 1 calc R . . . .
C64 C 0.4258(3) 0.83089(18) 0.56881(11) 0.0773(11) Uani 1 1 d . . . . .
C26 C 0.8173(3) 0.64005(18) 0.66660(13) 0.0817(12) Uani 1 1 d . . . . .
H26 H 0.776310 0.644019 0.646408 0.098 Uiso 1 1 calc R . . . .
C58 C 0.6428(4) 0.96618(19) 0.43245(12) 0.0885(15) Uani 1 1 d . . . . .
C63 C 0.4004(3) 0.87841(18) 0.55400(11) 0.0762(11) Uani 1 1 d . . . . .
H63 H 0.345548 0.886490 0.548989 0.091 Uiso 1 1 calc R . . . .
C141 C 0.3856(3) 0.3369(2) 0.60144(12) 0.0812(12) Uani 1 1 d . . . . .
H141 H 0.394935 0.310705 0.619568 0.097 Uiso 1 1 calc R . . . .
C46 C 0.6542(3) 0.69210(18) 0.92787(10) 0.0772(11) Uani 1 1 d . . . . .
C35 C 0.9815(2) 0.6810(2) 0.81238(13) 0.0860(13) Uani 1 1 d . . . . .
H35 H 0.932418 0.665842 0.816164 0.103 Uiso 1 1 calc R . . . .
C45 C 0.7262(3) 0.6982(2) 0.91422(12) 0.0861(13) Uani 1 1 d . . . . .
H45 H 0.774007 0.703231 0.930533 0.103 Uiso 1 1 calc R . . . .
C122 C 0.8571(3) 0.20205(19) 0.88845(11) 0.0800(12) Uani 1 1 d . . . . .
H122 H 0.801975 0.203051 0.879655 0.096 Uiso 1 1 calc R . . . .
C148 C 0.7386(3) 0.43924(17) 0.47997(11) 0.0863(13) Uani 1 1 d . . . . .
H148 H 0.752839 0.472956 0.488276 0.104 Uiso 1 1 calc R . . . .
C28 C 0.9220(3) 0.58799(15) 0.70028(15) 0.0818(13) Uani 1 1 d . . . . .
H28 H 0.951914 0.557058 0.702516 0.098 Uiso 1 1 calc R . . . .
C65 C 0.5055(3) 0.81785(17) 0.57639(12) 0.0811(12) Uani 1 1 d . . . . .
H65 H 0.521086 0.785387 0.586784 0.097 Uiso 1 1 calc R . . . .
F13 F 0.2180(3) 0.41041(19) 0.55384(16) 0.199(2) Uani 1 1 d . . . . .
C158 C 0.9226(3) 0.3750(2) 0.54559(12) 0.0935(15) Uani 1 1 d . . . . .
H158 H 0.929014 0.402226 0.529023 0.112 Uiso 1 1 calc R . . . .
C76 C 0.7433(3) 0.73715(19) 0.56397(15) 0.0928(14) Uani 1 1 d . . . . .
H76 H 0.706042 0.715944 0.573946 0.111 Uiso 1 1 calc R . . . .
C125 C 1.0203(3) 0.19910(19) 0.91478(11) 0.0863(14) Uani 1 1 d . . . . .
H125 H 1.075482 0.198452 0.923666 0.104 Uiso 1 1 calc R . . . .
C150 C 0.6886(3) 0.3815(2) 0.43096(11) 0.0882(13) Uani 1 1 d . . . . .
C57 C 0.5771(4) 0.93806(17) 0.43898(11) 0.0938(16) Uani 1 1 d . . . . .
H57 H 0.541014 0.924858 0.419109 0.113 Uiso 1 1 calc R . . . .
C77 C 0.7631(3) 0.7277(2) 0.52937(15) 0.0941(13) Uani 1 1 d . U . . .
C85 C 0.3654(3) 0.49252(19) 0.69294(11) 0.0942(15) Uani 1 1 d D U . . .
H85A H 0.342332 0.469676 0.672626 0.113 Uiso 0.566(4) 1 calc R . P A 1
H85B H 0.321901 0.501189 0.707310 0.113 Uiso 0.566(4) 1 calc R . P A 1
H85C H 0.312724 0.486734 0.700903 0.113 Uiso 0.434(4) 1 calc R . P A 2
H85D H 0.378720 0.529207 0.697495 0.113 Uiso 0.434(4) 1 calc R . P A 2
C68 C 0.9472(3) 0.8789(2) 0.58094(12) 0.0825(12) Uani 1 1 d . . . . .
C110 C 0.4992(3) 0.1838(2) 0.85012(12) 0.0847(13) Uani 1 1 d . . . . .
H110 H 0.512264 0.164953 0.872343 0.102 Uiso 1 1 calc R . . . .
C82 C 0.4950(3) 0.48723(18) 0.64449(11) 0.0899(14) Uani 1 1 d D U . . .
H82A H 0.539413 0.497029 0.631023 0.108 Uiso 0.566(4) 1 calc R . P A 1
H82B H 0.450322 0.476267 0.625880 0.108 Uiso 0.566(4) 1 calc R . P A 1
H82C H 0.511688 0.517853 0.659638 0.108 Uiso 0.434(4) 1 calc R . P A 2
H82D H 0.528407 0.486713 0.624363 0.108 Uiso 0.434(4) 1 calc R . P A 2
C59 C 0.6968(3) 0.9861(2) 0.46019(14) 0.0972(16) Uani 1 1 d . . . . .
H59 H 0.741869 1.004683 0.454830 0.117 Uiso 1 1 calc R . . . .
C33 C 1.1212(3) 0.6951(3) 0.83182(16) 0.1011(17) Uani 1 1 d . . . . .
C155 C 0.9047(4) 0.2947(2) 0.59455(15) 0.0985(15) Uani 1 1 d . . . . .
H155 H 0.899100 0.267336 0.611158 0.118 Uiso 1 1 calc R . . . .
C156 C 0.9754(4) 0.3019(2) 0.58082(16) 0.1025(17) Uani 1 1 d . . . . .
C157 C 0.9874(3) 0.3413(3) 0.55628(14) 0.111(2) Uani 1 1 d . . . . .
H157 H 1.036667 0.345468 0.547165 0.134 Uiso 1 1 calc R . . . .
C145 C 0.4335(3) 0.39549(19) 0.55903(14) 0.1011(17) Uani 1 1 d . . . . .
H145 H 0.476034 0.409996 0.548198 0.121 Uiso 1 1 calc R . . . .
C149 C 0.7100(4) 0.4307(2) 0.44225(12) 0.1097(19) Uani 1 1 d . . . . .
H149 H 0.705604 0.458320 0.425128 0.132 Uiso 1 1 calc R . . . .
C142 C 0.3076(3) 0.3544(3) 0.59084(17) 0.1102(18) Uani 1 1 d . . . . .
H142 H 0.264284 0.340788 0.601595 0.132 Uiso 1 1 calc R . . . .
C34 C 1.0500(3) 0.6730(3) 0.83863(16) 0.1101(18) Uani 1 1 d . . . . .
H34 H 1.047374 0.653177 0.860191 0.132 Uiso 1 1 calc R . . . .
C124 C 0.9648(3) 0.2049(2) 0.93855(11) 0.1049(18) Uani 1 1 d . . . . .
C123 C 0.8826(3) 0.2076(3) 0.92658(13) 0.116(2) Uani 1 1 d . . . . .
H123 H 0.845691 0.212853 0.943495 0.139 Uiso 1 1 calc R . . . .
C9 C 1.1040(3) 1.0009(2) 0.69871(14) 0.1112(18) Uani 1 1 d D U . . .
H9BC H 1.152884 1.011033 0.714979 0.133 Uiso 0.434(4) 1 calc R . P A 2
H9BD H 1.120986 0.979646 0.678776 0.133 Uiso 0.434(4) 1 calc R . P A 2
H9AA H 1.088713 1.036711 0.703641 0.133 Uiso 0.566(4) 1 calc R . P A 1
H9AB H 1.160972 0.997281 0.708416 0.133 Uiso 0.566(4) 1 calc R . P A 1
C12 C 0.9470(3) 1.0000(2) 0.64878(14) 0.0975(15) Uani 1 1 d D U . . .
H12A H 0.903800 1.000975 0.627690 0.117 Uiso 0.566(4) 1 calc R . P A 1
H12B H 0.937711 1.029355 0.664887 0.117 Uiso 0.566(4) 1 calc R . P A 1
H12C H 0.982309 0.991749 0.630224 0.117 Uiso 0.434(4) 1 calc R . P A 2
H12D H 0.895256 1.011115 0.635324 0.117 Uiso 0.434(4) 1 calc R . P A 2
C143 C 0.2962(4) 0.3927(3) 0.5638(2) 0.134(3) Uani 1 1 d . . . . .
C144 C 0.3566(5) 0.4131(2) 0.5476(2) 0.143(3) Uani 1 1 d . . . . .
H144 H 0.346656 0.438592 0.529040 0.171 Uiso 1 1 calc R . . . .
C73 C 1.0216(3) 0.8563(3) 0.59481(16) 0.116(2) Uani 1 1 d . . . . .
H73 H 1.023513 0.828679 0.611843 0.139 Uiso 1 1 calc R . . . .
C69 C 0.9463(4) 0.9198(2) 0.55648(18) 0.118(2) Uani 1 1 d . . . . .
H69 H 0.896880 0.935146 0.547267 0.141 Uiso 1 1 calc R . . . .
C053 C 0.3877(3) 0.5390(2) 0.67646(18) 0.0603(15) Uani 0.566(4) 1 d D U P A 1
H05A H 0.389102 0.567344 0.694599 0.072 Uiso 0.566(4) 1 calc R . P A 1
H05B H 0.347515 0.547694 0.655169 0.072 Uiso 0.566(4) 1 calc R . P A 1
F4 F 1.1576(4) 0.9338(3) 0.5473(2) 0.295(4) Uani 1 1 d . . . . .
C055 C 0.4694(4) 0.5341(2) 0.66343(18) 0.0623(16) Uani 0.566(4) 1 d D U P A 1
H05C H 0.474301 0.563421 0.646622 0.075 Uiso 0.566(4) 1 calc R . P A 1
H05D H 0.509431 0.539734 0.685393 0.075 Uiso 0.566(4) 1 calc R . P A 1
C72 C 1.0926(4) 0.8746(5) 0.5834(3) 0.171(4) Uani 1 1 d . . . . .
H72 H 1.142252 0.859563 0.592565 0.206 Uiso 1 1 calc R . . . .
C70 C 1.0167(7) 0.9393(4) 0.5448(3) 0.180(4) Uani 1 1 d . . . . .
H70 H 1.015690 0.967488 0.528292 0.216 Uiso 1 1 calc R . . . .
C71 C 1.0880(7) 0.9147(5) 0.5589(4) 0.195(6) Uani 1 1 d . . . . .
C10 C 1.0960(4) 0.9944(3) 0.65861(18) 0.080(2) Uani 0.566(4) 1 d D U P A 1
H10A H 1.103577 0.957425 0.653838 0.096 Uiso 0.566(4) 1 calc R . P A 1
H10B H 1.141065 1.012791 0.650032 0.096 Uiso 0.566(4) 1 calc R . P A 1
C11 C 1.0209(4) 1.0113(3) 0.6337(2) 0.081(2) Uani 0.566(4) 1 d D U P A 1
H11A H 1.023834 1.048735 0.629412 0.098 Uiso 0.566(4) 1 calc R . P A 1
H11B H 1.019136 0.993879 0.609591 0.098 Uiso 0.566(4) 1 calc R . P A 1
C1AA C 0.9815(5) 1.0428(3) 0.6714(3) 0.073(2) Uani 0.434(4) 1 d D U P A 2
H1AA H 0.957541 1.042331 0.694595 0.088 Uiso 0.434(4) 1 calc R . P A 2
H1AB H 0.963739 1.074916 0.658338 0.088 Uiso 0.434(4) 1 calc R . P A 2
C0AA C 1.0710(5) 1.0465(3) 0.6820(3) 0.073(2) Uani 0.434(4) 1 d D U P A 2
H0AA H 1.095949 1.053653 0.659588 0.087 Uiso 0.434(4) 1 calc R . P A 2
H0AB H 1.083379 1.075578 0.699232 0.087 Uiso 0.434(4) 1 calc R . P A 2
C84 C 0.3569(5) 0.4841(4) 0.65313(18) 0.067(2) Uani 0.434(4) 1 d D U P A 2
H84A H 0.307052 0.501723 0.642943 0.080 Uiso 0.434(4) 1 calc R . P A 2
H84B H 0.346699 0.446887 0.649568 0.080 Uiso 0.434(4) 1 calc R . P A 2
C83 C 0.4170(4) 0.4979(4) 0.6273(2) 0.071(2) Uani 0.434(4) 1 d D U P A 2
H83A H 0.405707 0.477836 0.604225 0.086 Uiso 0.434(4) 1 calc R . P A 2
H83B H 0.412352 0.534881 0.620926 0.086 Uiso 0.434(4) 1 calc R . P A 2

loop_
_atom_site_aniso_label
_atom_site_aniso_U_11
_atom_site_aniso_U_22
_atom_site_aniso_U_33
_atom_site_aniso_U_23
_atom_site_aniso_U_13
_atom_site_aniso_U_12
Co1 0.0384(2) 0.0426(3) 0.0486(3) 0.0025(2) 0.00046(19) -0.00232(19)
Co2 0.0424(2) 0.0394(2) 0.0405(2) -0.00283(18) 0.00411(18) 0.00275(19)
Cl5 0.0508(4) 0.0526(4) 0.0468(4) -0.0003(3) -0.0013(3) -0.0070(3)
Cl1 0.0515(4) 0.0627(5) 0.0601(4) 0.0018(4) 0.0070(3) 0.0112(3)
Cl7 0.0547(4) 0.0353(4) 0.0966(6) -0.0037(4) -0.0065(4) -0.0050(3)
Cl8 0.0843(6) 0.0548(4) 0.0538(4) -0.0151(3) 0.0119(4) -0.0073(4)
Cl3 0.0685(5) 0.0355(4) 0.0936(6) -0.0029(4) 0.0245(4) 0.0013(3)
Cl4 0.0646(5) 0.0644(5) 0.0597(4) -0.0122(4) -0.0039(4) 0.0010(4)
Cl6 0.0530(4) 0.0759(6) 0.0694(5) 0.0032(4) 0.0172(4) 0.0115(4)
Cl2 0.0438(4) 0.0836(6) 0.0787(6) 0.0170(5) -0.0053(4) -0.0109(4)
F8 0.0964(16) 0.0405(10) 0.0862(14) -0.0119(10) 0.0094(12) 0.0048(10)
F11 0.0808(15) 0.0734(14) 0.1034(17) -0.0456(13) 0.0000(13) 0.0045(12)
N6 0.0385(12) 0.0337(11) 0.0440(12) -0.0016(9) 0.0004(9) -0.0018(9)
N1 0.0442(13) 0.0358(12) 0.0530(13) 0.0033(10) 0.0052(11) -0.0005(10)
N2 0.0435(13) 0.0408(13) 0.0524(13) 0.0050(10) -0.0011(11) -0.0058(10)
N4 0.0583(15) 0.0433(13) 0.0379(12) -0.0024(10) 0.0040(10) 0.0034(11)
N5 0.0453(13) 0.0399(12) 0.0381(11) 0.0004(9) 0.0031(10) 0.0053(10)
N3 0.0473(14) 0.0514(14) 0.0491(13) 0.0056(11) 0.0013(11) -0.0008(11)
F10 0.1083(19) 0.0414(11) 0.142(2) -0.0148(13) 0.0114(17) -0.0090(12)
F7 0.123(2) 0.155(3) 0.0517(12) -0.0160(14) 0.0050(13) -0.024(2)
F1 0.129(2) 0.105(2) 0.0978(19) -0.0014(16) 0.0127(17) -0.0396(18)
F14 0.114(2) 0.112(2) 0.1042(19) -0.0613(17) 0.0221(16) 0.0023(16)
F12 0.0910(19) 0.153(3) 0.106(2) -0.0147(18) 0.0538(16) -0.0061(18)
F6 0.117(2) 0.098(2) 0.162(3) -0.074(2) 0.045(2) -0.0431(17)
C100 0.0393(14) 0.0360(14) 0.0455(14) -0.0014(11) 0.0026(11) -0.0008(11)
C99 0.0403(14) 0.0357(14) 0.0519(16) -0.0007(12) -0.0005(12) -0.0028(11)
F2 0.216(4) 0.124(2) 0.0649(15) 0.0246(15) 0.059(2) 0.053(2)
C20 0.0431(15) 0.0371(14) 0.0541(16) 0.0009(12) 0.0057(12) -0.0008(12)
C37 0.0369(14) 0.0358(14) 0.0505(15) 0.0000(11) 0.0042(11) -0.0034(11)
F15 0.171(3) 0.149(3) 0.0511(13) -0.0091(15) -0.0244(16) 0.023(2)
C98 0.0400(14) 0.0370(14) 0.0479(15) 0.0010(11) 0.0013(12) -0.0007(11)
C93 0.0435(15) 0.0335(13) 0.0405(14) -0.0008(11) 0.0019(11) -0.0031(11)
C42 0.0479(16) 0.0434(15) 0.0506(16) 0.0007(13) 0.0032(13) -0.0010(13)
C94 0.0454(15) 0.0337(13) 0.0385(13) -0.0011(10) 0.0040(11) 0.0003(11)
C115 0.0341(14) 0.0394(15) 0.0621(18) 0.0039(13) 0.0000(12) 0.0011(11)
C88 0.0471(16) 0.0394(14) 0.0462(15) -0.0044(12) 0.0040(12) 0.0027(12)
C114 0.0361(14) 0.0433(15) 0.0478(15) 0.0024(12) -0.0011(11) -0.0017(11)
C95 0.0415(14) 0.0350(13) 0.0454(14) -0.0010(11) 0.0015(11) 0.0025(11)
C36 0.0410(14) 0.0384(14) 0.0502(15) 0.0010(12) 0.0041(12) -0.0021(12)
C15 0.0422(15) 0.0398(14) 0.0516(16) 0.0029(12) 0.0005(12) -0.0020(12)
C21 0.0456(16) 0.0346(14) 0.0627(18) 0.0025(13) 0.0085(13) 0.0015(12)
C22 0.0421(15) 0.0382(14) 0.0574(17) 0.0015(13) 0.0060(13) -0.0006(12)
C102 0.0365(14) 0.0366(14) 0.0526(16) -0.0001(12) -0.0040(12) 0.0017(11)
C43 0.0497(17) 0.0389(15) 0.0562(17) -0.0032(13) 0.0037(13) -0.0046(13)
C6 0.0455(16) 0.0450(16) 0.0601(18) -0.0011(14) -0.0021(14) -0.0022(13)
C17 0.0557(18) 0.0529(17) 0.0454(16) 0.0061(13) 0.0019(13) 0.0007(14)
C97 0.0380(14) 0.0417(15) 0.0543(16) -0.0010(12) -0.0013(12) -0.0047(12)
C107 0.0421(15) 0.0420(15) 0.0612(18) 0.0006(13) -0.0010(13) -0.0007(12)
C19 0.0433(16) 0.0408(15) 0.0618(18) -0.0027(13) 0.0097(13) 0.0009(12)
C101 0.0368(14) 0.0375(14) 0.0507(15) 0.0003(12) -0.0027(12) 0.0003(11)
C87 0.0544(18) 0.0548(18) 0.0526(17) -0.0038(14) 0.0054(14) 0.0178(15)
C16 0.0427(15) 0.0382(14) 0.0507(15) 0.0041(12) 0.0047(12) -0.0041(12)
C1 0.0464(16) 0.0368(14) 0.0503(16) 0.0021(12) 0.0032(13) 0.0024(12)
C108 0.0397(15) 0.0454(16) 0.0561(17) -0.0076(13) 0.0000(13) -0.0034(12)
C92 0.0556(18) 0.0460(16) 0.0440(15) 0.0040(12) 0.0048(13) 0.0050(13)
C54 0.066(2) 0.0569(19) 0.0422(15) 0.0013(14) -0.0023(14) 0.0156(16)
C41 0.0551(18) 0.0407(16) 0.068(2) 0.0079(14) 0.0070(15) 0.0006(14)
C38 0.0476(16) 0.0415(15) 0.0542(17) 0.0037(13) 0.0029(13) 0.0029(13)
C51 0.066(2) 0.0559(18) 0.0430(16) 0.0049(14) 0.0004(14) 0.0107(16)
C18 0.0515(17) 0.0360(14) 0.0578(17) 0.0014(13) 0.0085(14) -0.0004(12)
C127 0.0632(19) 0.0475(16) 0.0380(14) -0.0002(12) 0.0061(13) -0.0007(14)
C52 0.073(2) 0.065(2) 0.0401(15) 0.0011(14) 0.0024(15) 0.0139(17)
C96 0.0427(15) 0.0361(14) 0.0582(17) -0.0012(12) -0.0019(13) -0.0033(12)
C121 0.0509(17) 0.0497(17) 0.0494(16) 0.0046(13) -0.0019(13) -0.0104(14)
C80 0.0593(18) 0.0477(16) 0.0420(15) -0.0003(12) 0.0040(13) 0.0160(14)
F3 0.175(3) 0.104(2) 0.124(2) -0.0405(19) -0.023(2) 0.004(2)
C116 0.0529(18) 0.0436(16) 0.0623(19) 0.0000(14) 0.0007(14) -0.0048(14)
C81 0.073(2) 0.0510(18) 0.0426(16) 0.0048(13) 0.0043(15) 0.0125(16)
C49 0.0578(19) 0.0493(17) 0.0490(16) 0.0023(13) 0.0026(14) -0.0002(14)
C23 0.0467(16) 0.0372(15) 0.070(2) 0.0024(14) 0.0135(14) -0.0008(12)
C40 0.0515(17) 0.0384(15) 0.068(2) -0.0089(14) 0.0053(15) -0.0005(13)
C48 0.0555(18) 0.0398(15) 0.0567(17) -0.0004(13) 0.0080(14) -0.0030(13)
C5 0.0539(19) 0.067(2) 0.068(2) 0.0024(17) -0.0122(16) -0.0064(17)
F5 0.0787(19) 0.211(4) 0.130(3) -0.024(3) -0.0383(18) 0.032(2)
C50 0.0595(19) 0.0512(17) 0.0487(16) 0.0013(14) 0.0028(14) 0.0073(15)
C146 0.082(2) 0.059(2) 0.0429(16) -0.0042(14) 0.0145(16) -0.0140(18)
C61 0.072(2) 0.060(2) 0.0364(14) -0.0022(13) -0.0018(14) 0.0098(17)
C130 0.078(2) 0.0581(19) 0.0394(15) -0.0019(14) 0.0134(15) -0.0088(17)
C24 0.0465(17) 0.0430(16) 0.074(2) -0.0015(15) 0.0211(15) -0.0033(13)
C14 0.0457(16) 0.0566(18) 0.0597(18) 0.0075(15) 0.0029(14) -0.0107(14)
C113 0.0458(17) 0.0501(17) 0.070(2) -0.0138(15) 0.0046(15) -0.0013(14)
C55 0.070(2) 0.0577(19) 0.0456(16) 0.0088(14) 0.0047(15) 0.0179(17)
C86 0.069(2) 0.061(2) 0.0491(17) 0.0026(15) 0.0045(15) 0.0267(17)
C128 0.077(2) 0.0468(17) 0.0393(15) -0.0037(13) 0.0072(14) -0.0031(15)
C120 0.062(2) 0.0477(18) 0.069(2) 0.0117(16) -0.0015(16) 0.0001(15)
C105 0.0522(18) 0.0490(18) 0.074(2) -0.0205(16) -0.0067(16) 0.0094(15)
C91 0.068(2) 0.0516(18) 0.0435(15) -0.0025(13) 0.0030(14) -0.0051(15)
C103 0.0489(17) 0.0484(17) 0.0655(19) -0.0068(15) 0.0087(15) -0.0040(14)
C106 0.0512(18) 0.0360(15) 0.084(2) -0.0076(15) -0.0043(17) -0.0009(13)
C129 0.074(2) 0.0497(18) 0.0488(17) -0.0023(14) 0.0084(15) -0.0102(16)
F16 0.133(3) 0.162(3) 0.129(3) -0.031(2) -0.024(2) 0.058(3)
C13 0.0541(19) 0.062(2) 0.0591(19) 0.0174(16) 0.0044(15) -0.0077(16)
C131 0.082(2) 0.060(2) 0.0405(16) -0.0066(14) 0.0135(15) -0.0114(18)
C117 0.062(2) 0.0517(19) 0.077(2) -0.0101(17) -0.0002(18) -0.0051(16)
C30 0.0457(17) 0.0517(18) 0.076(2) -0.0071(16) 0.0110(15) 0.0019(14)
C89 0.0562(19) 0.0602(19) 0.0525(17) 0.0036(15) 0.0168(14) 0.0115(15)
F9 0.160(3) 0.281(5) 0.0489(14) 0.013(2) -0.0113(16) -0.108(3)
C147 0.079(2) 0.065(2) 0.0432(16) 0.0009(15) 0.0116(16) -0.0025(18)
C39 0.0555(18) 0.0492(17) 0.0541(17) -0.0067(14) 0.0015(14) 0.0026(14)
C74 0.066(2) 0.076(2) 0.0499(18) 0.0026(17) 0.0014(16) 0.0281(19)
C152 0.081(2) 0.065(2) 0.0452(17) -0.0014(15) 0.0081(16) -0.0008(18)
C7 0.0494(18) 0.067(2) 0.072(2) -0.0006(18) -0.0009(16) -0.0176(16)
C2 0.064(2) 0.0501(18) 0.0557(18) 0.0085(14) -0.0042(15) -0.0047(15)
C134 0.068(2) 0.0589(19) 0.0417(15) -0.0079(14) 0.0104(14) -0.0121(16)
C104 0.057(2) 0.064(2) 0.066(2) -0.0115(17) 0.0067(16) 0.0023(17)
C53 0.062(2) 0.063(2) 0.0434(16) 0.0064(14) 0.0065(14) 0.0111(16)
C62 0.075(2) 0.071(2) 0.0476(17) -0.0020(16) -0.0054(16) 0.0081(19)
C153 0.079(2) 0.078(2) 0.0400(16) -0.0096(16) 0.0070(16) -0.010(2)
C133 0.068(2) 0.0557(18) 0.0398(15) -0.0038(13) 0.0050(14) -0.0041(16)
C140 0.075(2) 0.061(2) 0.0518(18) -0.0080(15) -0.0079(17) 0.0003(18)
C132 0.069(2) 0.0518(18) 0.0406(15) -0.0012(13) 0.0068(14) -0.0056(15)
C44 0.058(2) 0.087(3) 0.061(2) -0.0082(19) 0.0050(16) -0.0107(19)
C29 0.057(2) 0.0424(17) 0.092(3) -0.0008(17) 0.0225(18) 0.0005(15)
C119 0.080(3) 0.0410(18) 0.099(3) 0.0156(19) 0.004(2) 0.0021(17)
C112 0.0478(19) 0.073(2) 0.086(3) -0.021(2) 0.0134(18) 0.0003(17)
C139 0.074(2) 0.070(2) 0.0527(18) -0.0165(17) 0.0058(17) -0.0027(19)
C118 0.059(2) 0.0371(17) 0.104(3) -0.0078(18) 0.005(2) -0.0029(15)
C151 0.084(3) 0.077(3) 0.062(2) -0.017(2) 0.0004(19) 0.005(2)
C47 0.071(2) 0.0545(19) 0.0597(19) -0.0026(15) 0.0146(17) -0.0045(17)
C8 0.058(2) 0.074(2) 0.068(2) 0.0135(18) 0.0006(17) -0.0254(18)
C109 0.054(2) 0.086(3) 0.063(2) 0.0090(19) 0.0085(16) 0.0056(18)
C90 0.084(2) 0.059(2) 0.0394(15) 0.0003(14) 0.0120(15) 0.0130(18)
C25 0.0536(19) 0.060(2) 0.086(3) -0.0102(18) 0.0110(18) 0.0014(16)
C79 0.088(3) 0.087(3) 0.053(2) 0.0079(19) 0.0002(19) 0.028(2)
C67 0.059(2) 0.077(2) 0.0474(17) 0.0032(16) 0.0068(15) 0.0160(17)
C138 0.080(3) 0.076(3) 0.070(2) -0.022(2) 0.010(2) 0.000(2)
C137 0.090(3) 0.079(3) 0.069(2) -0.030(2) 0.023(2) -0.008(2)
C3 0.074(2) 0.060(2) 0.0543(19) -0.0021(16) -0.0003(17) 0.0028(17)
C126 0.0544(19) 0.068(2) 0.0546(18) 0.0089(16) -0.0075(15) -0.0110(16)
C135 0.082(3) 0.077(2) 0.0424(17) -0.0080(16) 0.0082(16) -0.016(2)
C4 0.081(3) 0.064(2) 0.059(2) -0.0002(17) -0.0082(18) -0.0091(19)
C136 0.097(3) 0.090(3) 0.0499(19) -0.026(2) 0.014(2) -0.019(3)
C32 0.046(2) 0.090(3) 0.120(4) -0.040(3) 0.005(2) 0.001(2)
C31 0.0499(19) 0.061(2) 0.092(3) -0.0231(19) 0.0179(18) -0.0056(16)
C66 0.084(3) 0.068(2) 0.057(2) 0.0065(17) 0.0052(18) 0.008(2)
C111 0.060(2) 0.094(3) 0.085(3) -0.020(2) 0.031(2) -0.010(2)
C78 0.110(3) 0.093(3) 0.051(2) -0.004(2) -0.011(2) 0.038(3)
C60 0.074(3) 0.108(3) 0.064(2) 0.020(2) -0.001(2) 0.010(2)
C75 0.079(3) 0.076(3) 0.068(2) 0.004(2) 0.008(2) 0.017(2)
C27 0.072(3) 0.063(2) 0.119(4) -0.034(2) 0.035(3) -0.024(2)
C154 0.085(3) 0.079(3) 0.071(2) 0.002(2) 0.001(2) -0.006(2)
C56 0.130(4) 0.052(2) 0.0451(18) -0.0029(15) 0.006(2) -0.004(2)
C64 0.094(3) 0.083(3) 0.054(2) -0.011(2) 0.009(2) -0.018(2)
C26 0.069(3) 0.089(3) 0.088(3) -0.025(2) 0.013(2) -0.015(2)
C58 0.133(4) 0.082(3) 0.056(2) 0.016(2) 0.034(3) 0.035(3)
C63 0.078(3) 0.091(3) 0.057(2) -0.008(2) -0.0036(19) -0.006(2)
C141 0.070(3) 0.103(3) 0.067(2) 0.000(2) -0.002(2) 0.018(2)
C46 0.090(3) 0.091(3) 0.0500(19) -0.0093(19) 0.0074(19) -0.013(2)
C35 0.053(2) 0.107(3) 0.096(3) 0.024(3) 0.004(2) 0.008(2)
C45 0.076(3) 0.115(4) 0.062(2) -0.016(2) -0.010(2) -0.019(3)
C122 0.065(2) 0.117(4) 0.058(2) -0.005(2) 0.0074(18) -0.028(2)
C148 0.130(4) 0.068(3) 0.059(2) 0.0103(19) 0.006(2) -0.005(3)
C28 0.077(3) 0.045(2) 0.130(4) -0.012(2) 0.039(3) -0.0035(19)
C65 0.110(4) 0.067(2) 0.066(2) 0.0055(19) 0.008(2) 0.004(2)
F13 0.134(3) 0.175(4) 0.257(5) -0.011(4) -0.084(3) 0.070(3)
C158 0.089(3) 0.140(4) 0.052(2) -0.006(2) 0.013(2) -0.007(3)
C76 0.101(4) 0.077(3) 0.097(3) -0.007(3) 0.005(3) 0.009(3)
C125 0.074(3) 0.116(4) 0.061(2) 0.021(2) -0.019(2) -0.036(2)
C150 0.118(4) 0.099(3) 0.0442(19) 0.001(2) -0.004(2) 0.013(3)
C57 0.172(5) 0.061(2) 0.048(2) -0.0068(18) 0.013(3) 0.008(3)
C77 0.109(4) 0.081(3) 0.086(3) -0.007(2) -0.010(3) 0.019(3)
C85 0.104(3) 0.111(3) 0.068(2) 0.020(2) 0.013(2) 0.067(3)
C68 0.085(3) 0.098(3) 0.070(2) -0.010(2) 0.029(2) 0.003(3)
C110 0.072(3) 0.117(4) 0.068(2) 0.013(2) 0.021(2) 0.003(3)
C82 0.121(3) 0.089(3) 0.065(2) 0.027(2) 0.032(2) 0.046(3)
C59 0.084(3) 0.133(4) 0.079(3) 0.037(3) 0.027(3) 0.025(3)
C33 0.060(3) 0.135(5) 0.101(4) -0.024(3) -0.015(3) 0.021(3)
C155 0.107(4) 0.089(3) 0.093(3) 0.000(3) -0.011(3) 0.000(3)
C156 0.105(4) 0.115(4) 0.080(3) -0.024(3) -0.013(3) 0.021(3)
C157 0.085(3) 0.183(6) 0.065(3) -0.026(3) 0.005(2) 0.018(4)
C145 0.110(4) 0.082(3) 0.095(3) 0.023(3) -0.043(3) -0.017(3)
C149 0.170(6) 0.095(4) 0.056(2) 0.022(2) -0.010(3) 0.011(4)
C142 0.074(3) 0.145(5) 0.105(4) -0.008(4) -0.010(3) 0.026(3)
C34 0.073(3) 0.155(5) 0.098(4) 0.027(3) -0.004(3) 0.016(3)
C124 0.103(4) 0.160(5) 0.046(2) 0.007(3) -0.008(2) -0.056(3)
C123 0.103(4) 0.190(6) 0.059(2) -0.010(3) 0.024(2) -0.068(4)
C9 0.081(3) 0.144(4) 0.105(3) 0.042(3) -0.002(3) -0.055(3)
C12 0.084(3) 0.106(3) 0.098(3) 0.051(3) -0.005(2) -0.031(3)
C143 0.110(5) 0.107(5) 0.163(6) -0.022(4) -0.061(5) 0.044(4)
C144 0.152(6) 0.085(4) 0.163(6) 0.027(4) -0.080(5) -0.001(4)
C73 0.067(3) 0.181(6) 0.102(4) -0.010(4) 0.025(3) 0.002(3)
C69 0.136(5) 0.110(4) 0.123(4) -0.006(4) 0.071(4) -0.011(4)
C053 0.064(3) 0.048(3) 0.067(3) 0.004(3) 0.001(3) 0.008(3)
F4 0.223(6) 0.329(8) 0.380(10) -0.109(7) 0.204(7) -0.150(6)
C055 0.068(4) 0.043(3) 0.072(4) 0.013(3) -0.004(3) 0.001(3)
C72 0.078(4) 0.282(13) 0.162(7) -0.043(8) 0.044(5) -0.014(6)
C70 0.212(10) 0.152(8) 0.202(10) -0.011(7) 0.126(9) -0.049(8)
C71 0.169(9) 0.214(12) 0.229(12) -0.057(10) 0.127(10) -0.078(9)
C10 0.068(4) 0.091(4) 0.086(4) 0.017(4) 0.026(3) -0.004(3)
C11 0.076(4) 0.083(4) 0.087(4) 0.024(4) 0.017(3) -0.006(4)
C1AA 0.078(5) 0.054(4) 0.088(5) 0.015(4) 0.013(4) 0.005(4)
C0AA 0.074(5) 0.056(4) 0.087(5) 0.016(4) 0.011(4) -0.010(4)
C84 0.059(4) 0.079(5) 0.059(4) 0.006(4) -0.006(3) 0.010(4)
C83 0.066(5) 0.086(5) 0.061(4) 0.015(4) 0.003(4) 0.013(4)

loop_
_atom_type_symbol
_atom_type_description
_atom_type_scat_dispersion_real
_atom_type_scat_dispersion_imag
_atom_type_scat_source
C C 0.0181 0.0091 'International Tables Vol C Tables 4.2.6.8 and 6.1.1.4'
H H 0.0000 0.0000 'International Tables Vol C Tables 4.2.6.8 and 6.1.1.4'
Cl Cl 0.3639 0.7018 'International Tables Vol C Tables 4.2.6.8 and 6.1.1.4'
Co Co -2.3653 3.6143 'International Tables Vol C Tables 4.2.6.8 and 6.1.1.4'
F F 0.0727 0.0534 'International Tables Vol C Tables 4.2.6.8 and 6.1.1.4'
N N 0.0311 0.0180 'International Tables Vol C Tables 4.2.6.8 and 6.1.1.4'

loop_
_geom_angle_atom_site_label_1
_geom_angle_atom_site_label_2
_geom_angle_atom_site_label_3
_geom_angle
_geom_angle_site_symmetry_1
_geom_angle_site_symmetry_3
_geom_angle_publ_flag
Cl2 Co1 Cl1 115.42(4) . . ?
N1 Co1 Cl1 98.58(7) . . ?
N1 Co1 Cl2 100.63(7) . . ?
N1 Co1 N3 147.61(10) . . ?
N2 Co1 Cl1 94.83(8) . . ?
N2 Co1 Cl2 149.68(8) . . ?
N2 Co1 N1 75.53(9) . . ?
N2 Co1 N3 75.41(10) . . ?
N3 Co1 Cl1 97.80(8) . . ?
N3 Co1 Cl2 97.23(7) . . ?
Cl6 Co2 Cl5 115.74(4) . . ?
N6 Co2 Cl5 97.89(6) . . ?
N6 Co2 Cl6 100.68(7) . . ?
N6 Co2 N4 148.04(9) . . ?
N4 Co2 Cl5 97.32(7) . . ?
N4 Co2 Cl6 97.71(7) . . ?
N5 Co2 Cl5 93.95(7) . . ?
N5 Co2 Cl6 150.24(8) . . ?
N5 Co2 N6 75.79(9) . . ?
N5 Co2 N4 75.26(9) . . ?
C93 N6 Co2 115.66(18) . . ?
C93 N6 C95 121.3(2) . . ?
C95 N6 Co2 122.93(18) . . ?
C16 N1 Co1 122.29(18) . . ?
C1 N1 Co1 116.34(19) . . ?
C1 N1 C16 121.1(2) . . ?
C15 N2 Co1 117.65(19) . . ?
C14 N2 Co1 117.6(2) . . ?
C14 N2 C15 123.0(3) . . ?
C127 N4 Co2 121.52(19) . . ?
C81 N4 Co2 115.5(2) . . ?
C81 N4 C127 122.5(3) . . ?
C94 N5 Co2 117.97(18) . . ?
C80 N5 Co2 117.67(19) . . ?
C80 N5 C94 122.2(2) . . ?
C17 N3 Co1 122.5(2) . . ?
C13 N3 Co1 114.9(2) . . ?
C13 N3 C17 121.8(3) . . ?
C99 C100 C95 119.2(2) . . ?
C99 C100 C101 122.1(2) . . ?
C95 C100 C101 118.6(2) . . ?
C100 C99 H99 119.0 . . ?
C100 C99 C98 122.0(3) . . ?
C98 C99 H99 119.0 . . ?
C21 C20 C36 123.4(3) . . ?
C21 C20 C19 118.6(3) . . ?
C19 C20 C36 118.0(3) . . ?
C42 C37 C36 122.4(3) . . ?
C42 C37 C38 118.4(3) . . ?
C38 C37 C36 119.1(3) . . ?
C99 C98 C114 123.5(2) . . ?
C97 C98 C99 118.3(3) . . ?
C97 C98 C114 118.3(2) . . ?
N6 C93 C94 115.2(2) . . ?
N6 C93 C92 124.6(3) . . ?
C94 C93 C92 120.0(2) . . ?
C37 C42 H42 119.6 . . ?
C37 C42 C41 120.8(3) . . ?
C41 C42 H42 119.6 . . ?
N5 C94 C93 113.1(2) . . ?
N5 C94 C88 121.2(2) . . ?
C88 C94 C93 125.7(2) . . ?
C116 C115 C114 118.4(3) . . ?
C120 C115 C114 123.4(3) . . ?
C120 C115 C116 118.2(3) . . ?
C94 C88 C89 123.7(3) . . ?
C87 C88 C94 116.0(3) . . ?
C87 C88 C89 120.3(3) . . ?
C98 C114 C115 113.3(2) . . ?
C98 C114 H114 105.7 . . ?
C98 C114 C121 112.4(2) . . ?
C115 C114 H114 105.7 . . ?
C121 C114 C115 113.1(2) . . ?
C121 C114 H114 105.7 . . ?
C100 C95 N6 120.8(2) . . ?
C96 C95 N6 120.6(2) . . ?
C96 C95 C100 118.4(2) . . ?
C20 C36 C37 113.2(2) . . ?
C20 C36 H36 106.2 . . ?
C37 C36 H36 106.2 . . ?
C43 C36 C20 111.7(2) . . ?
C43 C36 C37 112.7(2) . . ?
C43 C36 H36 106.2 . . ?
N2 C15 C6 120.4(3) . . ?
N2 C15 C1 113.6(2) . . ?
C6 C15 C1 126.1(3) . . ?
C20 C21 H21 118.9 . . ?
C20 C21 C22 122.2(3) . . ?
C22 C21 H21 118.9 . . ?
C21 C22 C16 118.4(3) . . ?
C21 C22 C23 121.7(3) . . ?
C16 C22 C23 119.9(3) . . ?
C107 C102 C101 123.4(3) . . ?
C107 C102 C103 117.8(3) . . ?
C103 C102 C101 118.4(3) . . ?
C48 C43 C36 119.5(3) . . ?
C48 C43 C44 118.6(3) . . ?
C44 C43 C36 121.9(3) . . ?
C15 C6 C5 122.7(3) . . ?
C7 C6 C15 116.2(3) . . ?
C7 C6 C5 121.1(3) . . ?
C49 C17 N3 119.4(3) . . ?
C49 C17 C53 119.0(3) . . ?
C53 C17 N3 121.0(3) . . ?
C98 C97 H97 119.9 . . ?
C96 C97 C98 120.3(3) . . ?
C96 C97 H97 119.9 . . ?
C102 C107 H107 119.3 . . ?
C102 C107 C106 121.4(3) . . ?
C106 C107 H107 119.3 . . ?
C20 C19 H19 120.1 . . ?
C18 C19 C20 119.8(3) . . ?
C18 C19 H19 120.1 . . ?
C100 C101 H101 105.1 . . ?
C102 C101 C100 113.5(2) . . ?
C102 C101 H101 105.1 . . ?
C108 C101 C100 111.9(2) . . ?
C108 C101 C102 115.1(2) . . ?
C108 C101 H101 105.1 . . ?
C88 C87 H87 118.4 . . ?
C86 C87 C88 123.2(3) . . ?
C86 C87 H87 118.4 . . ?
C22 C16 N1 120.3(3) . . ?
C18 C16 N1 120.4(3) . . ?
C18 C16 C22 119.1(3) . . ?
N1 C1 C15 114.8(3) . . ?
N1 C1 C2 125.1(3) . . ?
C15 C1 C2 120.0(3) . . ?
C113 C108 C101 119.4(3) . . ?
C109 C108 C101 122.8(3) . . ?
C109 C108 C113 117.8(3) . . ?
C93 C92 H92A 109.4 . . ?
C93 C92 H92B 109.4 . . ?
C93 C92 C91 111.2(2) . . ?
H92A C92 H92B 108.0 . . ?
C91 C92 H92A 109.4 . . ?
C91 C92 H92B 109.4 . . ?
C51 C54 H54 105.5 . . ?
C51 C54 C55 113.1(3) . . ?
C61 C54 H54 105.5 . . ?
C61 C54 C51 111.7(3) . . ?
C61 C54 C55 114.7(3) . . ?
C55 C54 H54 105.5 . . ?
C42 C41 H41 120.5 . . ?
C40 C41 C42 118.9(3) . . ?
C40 C41 H41 120.5 . . ?
C37 C38 H38 119.4 . . ?
C39 C38 C37 121.2(3) . . ?
C39 C38 H38 119.4 . . ?
C52 C51 C54 122.0(3) . . ?
C50 C51 C54 119.1(3) . . ?
C50 C51 C52 118.6(3) . . ?
C19 C18 Cl3 119.1(2) . . ?
C19 C18 C16 121.8(3) . . ?
C16 C18 Cl3 119.1(2) . . ?
C128 C127 N4 119.6(3) . . ?
C128 C127 C132 118.5(3) . . ?
C132 C127 N4 121.2(3) . . ?
C51 C52 H52 118.9 . . ?
C53 C52 C51 122.1(3) . . ?
C53 C52 H52 118.9 . . ?
C95 C96 Cl7 119.0(2) . . ?
C97 C96 Cl7 119.1(2) . . ?
C97 C96 C95 121.9(3) . . ?
C126 C121 C114 119.1(3) . . ?
C122 C121 C114 122.3(3) . . ?
C122 C121 C126 118.7(3) . . ?
N5 C80 C81 113.0(3) . . ?
N5 C80 C86 120.7(3) . . ?
C86 C80 C81 126.3(3) . . ?
C115 C116 H116 119.5 . . ?
C115 C116 C117 121.1(3) . . ?
C117 C116 H116 119.5 . . ?
N4 C81 C80 115.0(3) . . ?
N4 C81 C82 124.7(3) . . ?
C82 C81 C80 120.0(3) . . ?
C17 C49 Cl4 119.9(2) . . ?
C17 C49 C50 122.0(3) . . ?
C50 C49 Cl4 118.1(3) . . ?
C22 C23 H23 105.7 . . ?
C24 C23 C22 112.7(3) . . ?
C24 C23 H23 105.7 . . ?
C30 C23 C22 111.5(3) . . ?
C30 C23 H23 105.7 . . ?
C30 C23 C24 114.8(3) . . ?
F8 C40 C39 118.6(3) . . ?
C41 C40 F8 119.2(3) . . ?
C41 C40 C39 122.2(3) . . ?
C43 C48 H48 119.4 . . ?
C43 C48 C47 121.2(3) . . ?
C47 C48 H48 119.4 . . ?
C6 C5 H5A 108.8 . . ?
C6 C5 H5B 108.8 . . ?
H5A C5 H5B 107.7 . . ?
C4 C5 C6 113.9(3) . . ?
C4 C5 H5A 108.8 . . ?
C4 C5 H5B 108.8 . . ?
C51 C50 C49 119.5(3) . . ?
C51 C50 H50 120.2 . . ?
C49 C50 H50 120.2 . . ?
C130 C146 H146 106.0 . . ?
C147 C146 H146 106.0 . . ?
C147 C146 C130 114.8(3) . . ?
C153 C146 H146 106.0 . . ?
C153 C146 C130 112.4(3) . . ?
C153 C146 C147 110.8(3) . . ?
C62 C61 C54 119.3(3) . . ?
C62 C61 C66 117.1(4) . . ?
C66 C61 C54 123.5(3) . . ?
C129 C130 C146 118.4(3) . . ?
C131 C130 C146 123.1(3) . . ?
C131 C130 C129 118.3(3) . . ?
C29 C24 C23 123.2(3) . . ?
C29 C24 C25 117.9(3) . . ?
C25 C24 C23 118.6(3) . . ?
N2 C14 C13 113.4(3) . . ?
N2 C14 C8 120.4(3) . . ?
C8 C14 C13 126.1(3) . . ?
C108 C113 H113 118.7 . . ?
C112 C113 C108 122.5(4) . . ?
C112 C113 H113 118.7 . . ?
C60 C55 C54 119.8(3) . . ?
C60 C55 C56 118.2(3) . . ?
C56 C55 C54 121.8(4) . . ?
C87 C86 C80 116.7(3) . . ?
C87 C86 C85 119.0(3) . . ?
C80 C86 C85 124.1(3) . . ?
C127 C128 Cl8 119.4(2) . . ?
C129 C128 Cl8 118.4(3) . . ?
C129 C128 C127 122.1(3) . . ?
C115 C120 H120 119.3 . . ?
C119 C120 C115 121.3(4) . . ?
C119 C120 H120 119.3 . . ?
F11 C105 C104 118.9(4) . . ?
C106 C105 F11 118.2(3) . . ?
C106 C105 C104 122.9(3) . . ?
C92 C91 H91A 108.8 . . ?
C92 C91 H91B 108.8 . . ?
H91A C91 H91B 107.7 . . ?
C90 C91 C92 113.8(3) . . ?
C90 C91 H91A 108.8 . . ?
C90 C91 H91B 108.8 . . ?
C102 C103 H103 119.4 . . ?
C104 C103 C102 121.3(3) . . ?
C104 C103 H103 119.4 . . ?
C107 C106 H106 120.8 . . ?
C105 C106 C107 118.4(3) . . ?
C105 C106 H106 120.8 . . ?
C130 C129 H129 120.2 . . ?
C128 C129 C130 119.6(3) . . ?
C128 C129 H129 120.2 . . ?
N3 C13 C14 115.2(3) . . ?
N3 C13 C12 123.9(3) . . ?
C12 C13 C14 120.6(3) . . ?
C130 C131 H131 118.7 . . ?
C132 C131 C130 122.7(3) . . ?
C132 C131 H131 118.7 . . ?
C116 C117 H117 120.8 . . ?
C118 C117 C116 118.4(4) . . ?
C118 C117 H117 120.8 . . ?
C31 C30 C23 119.0(3) . . ?
C31 C30 C35 118.5(4) . . ?
C35 C30 C23 122.5(3) . . ?
C88 C89 H89A 108.7 . . ?
C88 C89 H89B 108.7 . . ?
C88 C89 C90 114.2(3) . . ?
H89A C89 H89B 107.6 . . ?
C90 C89 H89A 108.7 . . ?
C90 C89 H89B 108.7 . . ?
C152 C147 C146 122.0(3) . . ?
C148 C147 C146 119.6(3) . . ?
C148 C147 C152 118.3(3) . . ?
C38 C39 C40 118.4(3) . . ?
C38 C39 H39 120.8 . . ?
C40 C39 H39 120.8 . . ?
C79 C74 C67 123.3(4) . . ?
C79 C74 C75 118.3(4) . . ?
C75 C74 C67 118.4(3) . . ?
C147 C152 H152 119.4 . . ?
C147 C152 C151 121.3(4) . . ?
C151 C152 H152 119.4 . . ?
C6 C7 H7 118.3 . . ?
C6 C7 C8 123.5(3) . . ?
C8 C7 H7 118.3 . . ?
C1 C2 H2A 109.2 . . ?
C1 C2 H2B 109.2 . . ?
C1 C2 C3 111.9(3) . . ?
H2A C2 H2B 107.9 . . ?
C3 C2 H2A 109.2 . . ?
C3 C2 H2B 109.2 . . ?
C139 C134 C133 117.9(3) . . ?
C135 C134 C133 123.6(3) . . ?
C135 C134 C139 118.4(3) . . ?
C105 C104 C103 118.2(3) . . ?
C105 C104 H104 120.9 . . ?
C103 C104 H104 120.9 . . ?
C17 C53 C67 119.8(3) . . ?
C52 C53 C17 118.7(3) . . ?
C52 C53 C67 121.5(3) . . ?
C61 C62 H62 118.9 . . ?
C63 C62 C61 122.3(4) . . ?
C63 C62 H62 118.9 . . ?
C154 C153 C146 123.8(4) . . ?
C154 C153 C158 117.5(4) . . ?
C158 C153 C146 118.7(4) . . ?
C134 C133 H133 105.5 . . ?
C140 C133 C134 114.5(3) . . ?
C140 C133 H133 105.5 . . ?
C140 C133 C132 114.1(3) . . ?
C132 C133 C134 110.8(3) . . ?
C132 C133 H133 105.5 . . ?
C141 C140 C133 119.1(3) . . ?
C145 C140 C133 124.0(4) . . ?
C145 C140 C141 116.9(4) . . ?
C127 C132 C133 119.3(3) . . ?
C131 C132 C127 118.7(3) . . ?
C131 C132 C133 121.9(3) . . ?
C43 C44 H44 119.5 . . ?
C45 C44 C43 120.9(4) . . ?
C45 C44 H44 119.5 . . ?
C24 C29 H29 119.2 . . ?
C24 C29 C28 121.6(4) . . ?
C28 C29 H29 119.2 . . ?
C120 C119 H119 120.7 . . ?
C118 C119 C120 118.6(4) . . ?
C118 C119 H119 120.7 . . ?
C113 C112 H112 121.2 . . ?
C111 C112 C113 117.6(4) . . ?
C111 C112 H112 121.2 . . ?
C134 C139 H139 119.3 . . ?
C138 C139 C134 121.5(3) . . ?
C138 C139 H139 119.3 . . ?
F10 C118 C117 118.4(4) . . ?
F10 C118 C119 119.2(4) . . ?
C117 C118 C119 122.4(3) . . ?
C152 C151 H151 121.2 . . ?
C150 C151 C152 117.5(4) . . ?
C150 C151 H151 121.2 . . ?
C48 C47 H47 120.9 . . ?
C46 C47 C48 118.2(3) . . ?
C46 C47 H47 120.9 . . ?
C14 C8 C9 124.5(3) . . ?
C7 C8 C14 116.4(3) . . ?
C7 C8 C9 118.8(3) . . ?
C108 C109 H109 119.6 . . ?
C108 C109 C110 120.9(4) . . ?
C110 C109 H109 119.6 . . ?
C91 C90 C89 114.6(3) . . ?
C91 C90 H90A 108.6 . . ?
C91 C90 H90B 108.6 . . ?
C89 C90 H90A 108.6 . . ?
C89 C90 H90B 108.6 . . ?
H90A C90 H90B 107.6 . . ?
C24 C25 H25 119.5 . . ?
C24 C25 C26 120.9(4) . . ?
C26 C25 H25 119.5 . . ?
C74 C79 H79 120.0 . . ?
C74 C79 C78 120.1(5) . . ?
C78 C79 H79 120.0 . . ?
C74 C67 C53 111.9(3) . . ?
C74 C67 H67 105.7 . . ?
C53 C67 H67 105.7 . . ?
C68 C67 C74 114.0(3) . . ?
C68 C67 C53 113.0(3) . . ?
C68 C67 H67 105.7 . . ?
C139 C138 H138 121.3 . . ?
C137 C138 C139 117.4(4) . . ?
C137 C138 H138 121.3 . . ?
C138 C137 F14 117.2(4) . . ?
C136 C137 F14 119.5(4) . . ?
C136 C137 C138 123.3(4) . . ?
C2 C3 H3A 108.7 . . ?
C2 C3 H3B 108.7 . . ?
H3A C3 H3B 107.6 . . ?
C4 C3 C2 114.0(3) . . ?
C4 C3 H3A 108.7 . . ?
C4 C3 H3B 108.7 . . ?
C121 C126 H126 119.4 . . ?
C125 C126 C121 121.2(4) . . ?
C125 C126 H126 119.4 . . ?
C134 C135 H135 119.8 . . ?
C134 C135 C136 120.4(4) . . ?
C136 C135 H135 119.8 . . ?
C5 C4 C3 114.7(3) . . ?
C5 C4 H4A 108.6 . . ?
C5 C4 H4B 108.6 . . ?
C3 C4 H4A 108.6 . . ?
C3 C4 H4B 108.6 . . ?
H4A C4 H4B 107.6 . . ?
C137 C136 C135 119.0(4) . . ?
C137 C136 H136 120.5 . . ?
C135 C136 H136 120.5 . . ?
C31 C32 H32 121.0 . . ?
C33 C32 H32 121.0 . . ?
C33 C32 C31 117.9(4) . . ?
C30 C31 C32 121.3(4) . . ?
C30 C31 H31 119.4 . . ?
C32 C31 H31 119.4 . . ?
C61 C66 H66 119.4 . . ?
C65 C66 C61 121.3(4) . . ?
C65 C66 H66 119.4 . . ?
F12 C111 C110 117.8(4) . . ?
C112 C111 F12 119.1(4) . . ?
C112 C111 C110 123.1(4) . . ?
C79 C78 H78 120.9 . . ?
C77 C78 C79 118.1(4) . . ?
C77 C78 H78 120.9 . . ?
C55 C60 H60 119.1 . . ?
C55 C60 C59 121.7(4) . . ?
C59 C60 H60 119.1 . . ?
C74 C75 H75 119.3 . . ?
C76 C75 C74 121.4(4) . . ?
C76 C75 H75 119.3 . . ?
F6 C27 C28 119.0(4) . . ?
C26 C27 F6 118.7(5) . . ?
C26 C27 C28 122.3(4) . . ?
C153 C154 H154 119.5 . . ?
C155 C154 C153 120.9(5) . . ?
C155 C154 H154 119.5 . . ?
C55 C56 H56 119.7 . . ?
C55 C56 C57 120.6(5) . . ?
C57 C56 H56 119.7 . . ?
C63 C64 F1 119.7(4) . . ?
C65 C64 F1 117.9(4) . . ?
C65 C64 C63 122.4(4) . . ?
C25 C26 H26 120.7 . . ?
C27 C26 C25 118.6(4) . . ?
C27 C26 H26 120.7 . . ?
C57 C58 F2 118.6(5) . . ?
C59 C58 F2 118.3(5) . . ?
C59 C58 C57 123.0(4) . . ?
C62 C63 H63 121.0 . . ?
C64 C63 C62 118.0(4) . . ?
C64 C63 H63 121.0 . . ?
C140 C141 H141 119.1 . . ?
C142 C141 C140 121.8(5) . . ?
C142 C141 H141 119.1 . . ?
F7 C46 C47 118.3(4) . . ?
F7 C46 C45 119.5(4) . . ?
C45 C46 C47 122.2(4) . . ?
C30 C35 H35 119.7 . . ?
C30 C35 C34 120.5(4) . . ?
C34 C35 H35 119.7 . . ?
C44 C45 H45 120.6 . . ?
C46 C45 C44 118.9(4) . . ?
C46 C45 H45 120.6 . . ?
C121 C122 H122 119.2 . . ?
C121 C122 C123 121.7(4) . . ?
C123 C122 H122 119.2 . . ?
C147 C148 H148 119.7 . . ?
C147 C148 C149 120.7(4) . . ?
C149 C148 H148 119.7 . . ?
C29 C28 H28 120.7 . . ?
C27 C28 C29 118.6(4) . . ?
C27 C28 H28 120.7 . . ?
C66 C65 H65 120.6 . . ?
C64 C65 C66 118.8(4) . . ?
C64 C65 H65 120.6 . . ?
C153 C158 H158 118.9 . . ?
C157 C158 C153 122.1(5) . . ?
C157 C158 H158 118.9 . . ?
C75 C76 H76 120.6 . . ?
C77 C76 C75 118.7(5) . . ?
C77 C76 H76 120.6 . . ?
C126 C125 H125 121.0 . . ?
C124 C125 C126 118.0(4) . . ?
C124 C125 H125 121.0 . . ?
C151 C150 F15 117.8(4) . . ?
C149 C150 F15 118.5(4) . . ?
C149 C150 C151 123.7(4) . . ?
C56 C57 H57 120.7 . . ?
C58 C57 C56 118.6(5) . . ?
C58 C57 H57 120.7 . . ?
C78 C77 F3 117.3(5) . . ?
C76 C77 F3 119.4(6) . . ?
C76 C77 C78 123.3(5) . . ?
C86 C85 H85A 107.0 . . ?
C86 C85 H85B 107.0 . . ?
C86 C85 H85C 107.5 . . ?
C86 C85 H85D 107.5 . . ?
H85A C85 H85B 106.8 . . ?
H85C C85 H85D 107.0 . . ?
C053 C85 C86 121.2(5) . . ?
C053 C85 H85A 107.0 . . ?
C053 C85 H85B 107.0 . . ?
C84 C85 C86 119.2(5) . . ?
C84 C85 H85C 107.5 . . ?
C84 C85 H85D 107.5 . . ?
C73 C68 C67 118.9(5) . . ?
C69 C68 C67 122.6(5) . . ?
C69 C68 C73 118.5(5) . . ?
C109 C110 H110 120.9 . . ?
C111 C110 C109 118.2(4) . . ?
C111 C110 H110 120.9 . . ?
C81 C82 H82A 108.0 . . ?
C81 C82 H82B 108.0 . . ?
C81 C82 H82C 105.7 . . ?
C81 C82 H82D 105.7 . . ?
H82A C82 H82B 107.3 . . ?
H82C C82 H82D 106.1 . . ?
C055 C82 C81 117.0(4) . . ?
C055 C82 H82A 108.0 . . ?
C055 C82 H82B 108.0 . . ?
C83 C82 C81 126.6(6) . . ?
C83 C82 H82C 105.7 . . ?
C83 C82 H82D 105.7 . . ?
C60 C59 H59 121.1 . . ?
C58 C59 C60 117.9(5) . . ?
C58 C59 H59 121.1 . . ?
C32 C33 F5 118.7(5) . . ?
C32 C33 C34 123.6(4) . . ?
C34 C33 F5 117.7(6) . . ?
C154 C155 H155 120.3 . . ?
C156 C155 C154 119.4(5) . . ?
C156 C155 H155 120.3 . . ?
C155 C156 F16 119.7(6) . . ?
C155 C156 C157 123.1(5) . . ?
C157 C156 F16 117.2(6) . . ?
C158 C157 H157 121.5 . . ?
C156 C157 C158 117.0(5) . . ?
C156 C157 H157 121.5 . . ?
C140 C145 H145 118.7 . . ?
C144 C145 C140 122.5(6) . . ?
C144 C145 H145 118.7 . . ?
C148 C149 H149 120.7 . . ?
C150 C149 C148 118.6(4) . . ?
C150 C149 H149 120.7 . . ?
C141 C142 H142 121.3 . . ?
C143 C142 C141 117.4(6) . . ?
C143 C142 H142 121.3 . . ?
C35 C34 H34 121.0 . . ?
C33 C34 C35 118.1(5) . . ?
C33 C34 H34 121.0 . . ?
F9 C124 C123 117.3(5) . . ?
C125 C124 F9 119.5(5) . . ?
C125 C124 C123 123.1(4) . . ?
C122 C123 H123 121.3 . . ?
C124 C123 C122 117.3(5) . . ?
C124 C123 H123 121.3 . . ?
C8 C9 H9BC 106.7 . . ?
C8 C9 H9BD 106.7 . . ?
C8 C9 H9AA 107.5 . . ?
C8 C9 H9AB 107.5 . . ?
H9BC C9 H9BD 106.6 . . ?
H9AA C9 H9AB 107.0 . . ?
C10 C9 C8 119.3(5) . . ?
C10 C9 H9AA 107.5 . . ?
C10 C9 H9AB 107.5 . . ?
C0AA C9 C8 122.5(6) . . ?
C0AA C9 H9BC 106.7 . . ?
C0AA C9 H9BD 106.7 . . ?
C13 C12 H12A 106.5 . . ?
C13 C12 H12B 106.5 . . ?
C13 C12 H12C 108.7 . . ?
C13 C12 H12D 108.7 . . ?
H12A C12 H12B 106.5 . . ?
H12C C12 H12D 107.6 . . ?
C11 C12 C13 123.5(5) . . ?
C11 C12 H12A 106.5 . . ?
C11 C12 H12B 106.5 . . ?
C1AA C12 C13 114.3(5) . . ?
C1AA C12 H12C 108.7 . . ?
C1AA C12 H12D 108.7 . . ?
C142 C143 F13 116.9(8) . . ?
C144 C143 F13 120.0(7) . . ?
C144 C143 C142 123.1(6) . . ?
C145 C144 H144 120.9 . . ?
C143 C144 C145 118.3(6) . . ?
C143 C144 H144 120.9 . . ?
C68 C73 H73 119.7 . . ?
C72 C73 C68 120.6(7) . . ?
C72 C73 H73 119.7 . . ?
C68 C69 H69 118.9 . . ?
C68 C69 C70 122.2(8) . . ?
C70 C69 H69 118.9 . . ?
C85 C053 H05A 109.3 . . ?
C85 C053 H05B 109.3 . . ?
C85 C053 C055 111.5(5) . . ?
H05A C053 H05B 108.0 . . ?
C055 C053 H05A 109.3 . . ?
C055 C053 H05B 109.3 . . ?
C82 C055 C053 122.9(5) . . ?
C82 C055 H05C 106.6 . . ?
C82 C055 H05D 106.6 . . ?
C053 C055 H05C 106.6 . . ?
C053 C055 H05D 106.6 . . ?
H05C C055 H05D 106.6 . . ?
C73 C72 H72 120.8 . . ?
C71 C72 C73 118.4(9) . . ?
C71 C72 H72 120.8 . . ?
C69 C70 H70 121.7 . . ?
C71 C70 C69 116.6(10) . . ?
C71 C70 H70 121.7 . . ?
F4 C71 C70 116.8(13) . . ?
C72 C71 F4 119.5(13) . . ?
C72 C71 C70 123.7(9) . . ?
C9 C10 H10A 107.0 . . ?
C9 C10 H10B 107.0 . . ?
C9 C10 C11 121.3(6) . . ?
H10A C10 H10B 106.7 . . ?
C11 C10 H10A 107.0 . . ?
C11 C10 H10B 107.0 . . ?
C12 C11 C10 114.0(5) . . ?
C12 C11 H11A 108.7 . . ?
C12 C11 H11B 108.7 . . ?
C10 C11 H11A 108.7 . . ?
C10 C11 H11B 108.7 . . ?
H11A C11 H11B 107.6 . . ?
C12 C1AA H1AA 107.3 . . ?
C12 C1AA H1AB 107.3 . . ?
C12 C1AA C0AA 120.2(7) . . ?
H1AA C1AA H1AB 106.9 . . ?
C0AA C1AA H1AA 107.3 . . ?
C0AA C1AA H1AB 107.3 . . ?
C9 C0AA C1AA 112.3(6) . . ?
C9 C0AA H0AA 109.1 . . ?
C9 C0AA H0AB 109.1 . . ?
C1AA C0AA H0AA 109.1 . . ?
C1AA C0AA H0AB 109.1 . . ?
H0AA C0AA H0AB 107.9 . . ?
C85 C84 H84A 105.6 . . ?
C85 C84 H84B 105.6 . . ?
C85 C84 C83 126.8(7) . . ?
H84A C84 H84B 106.1 . . ?
C83 C84 H84A 105.6 . . ?
C83 C84 H84B 105.6 . . ?
C82 C83 C84 110.1(6) . . ?
C82 C83 H83A 109.6 . . ?
C82 C83 H83B 109.6 . . ?
C84 C83 H83A 109.6 . . ?
C84 C83 H83B 109.6 . . ?
H83A C83 H83B 108.1 . . ?

loop_
_geom_bond_atom_site_label_1
_geom_bond_atom_site_label_2
_geom_bond_distance
_geom_bond_site_symmetry_2
_geom_bond_publ_flag
Co1 Cl1 2.2971(9) . ?
Co1 Cl2 2.2276(9) . ?
Co1 N1 2.158(2) . ?
Co1 N2 2.049(2) . ?
Co1 N3 2.172(3) . ?
Co2 Cl5 2.3005(8) . ?
Co2 Cl6 2.2354(9) . ?
Co2 N6 2.162(2) . ?
Co2 N4 2.177(2) . ?
Co2 N5 2.042(2) . ?
Cl7 C96 1.738(3) . ?
Cl8 C128 1.737(3) . ?
Cl3 C18 1.736(3) . ?
Cl4 C49 1.742(3) . ?
F8 C40 1.360(3) . ?
F11 C105 1.364(4) . ?
N6 C93 1.287(4) . ?
N6 C95 1.428(3) . ?
N1 C16 1.431(4) . ?
N1 C1 1.282(4) . ?
N2 C15 1.341(4) . ?
N2 C14 1.323(4) . ?
N4 C127 1.430(4) . ?
N4 C81 1.276(4) . ?
N5 C94 1.342(3) . ?
N5 C80 1.335(4) . ?
N3 C17 1.427(4) . ?
N3 C13 1.290(4) . ?
F10 C118 1.361(4) . ?
F7 C46 1.350(4) . ?
F1 C64 1.367(5) . ?
F14 C137 1.374(5) . ?
F12 C111 1.369(4) . ?
F6 C27 1.362(5) . ?
C100 C99 1.390(4) . ?
C100 C95 1.399(4) . ?
C100 C101 1.524(4) . ?
C99 H99 0.9300 . ?
C99 C98 1.392(4) . ?
F2 C58 1.368(5) . ?
C20 C36 1.520(4) . ?
C20 C21 1.382(4) . ?
C20 C19 1.397(4) . ?
C37 C42 1.384(4) . ?
C37 C36 1.526(4) . ?
C37 C38 1.393(4) . ?
F15 C150 1.374(4) . ?
C98 C114 1.519(4) . ?
C98 C97 1.390(4) . ?
C93 C94 1.497(4) . ?
C93 C92 1.503(4) . ?
C42 H42 0.9300 . ?
C42 C41 1.389(4) . ?
C94 C88 1.393(4) . ?
C115 C114 1.532(4) . ?
C115 C116 1.386(5) . ?
C115 C120 1.384(4) . ?
C88 C87 1.392(4) . ?
C88 C89 1.497(4) . ?
C114 H114 0.9800 . ?
C114 C121 1.523(4) . ?
C95 C96 1.397(4) . ?
C36 H36 0.9800 . ?
C36 C43 1.519(4) . ?
C15 C6 1.400(4) . ?
C15 C1 1.492(4) . ?
C21 H21 0.9300 . ?
C21 C22 1.394(4) . ?
C22 C16 1.397(4) . ?
C22 C23 1.522(4) . ?
C102 C107 1.384(4) . ?
C102 C101 1.522(4) . ?
C102 C103 1.393(4) . ?
C43 C48 1.377(4) . ?
C43 C44 1.383(5) . ?
C6 C5 1.514(5) . ?
C6 C7 1.382(5) . ?
C17 C49 1.387(5) . ?
C17 C53 1.398(5) . ?
C97 H97 0.9300 . ?
C97 C96 1.373(4) . ?
C107 H107 0.9300 . ?
C107 C106 1.392(4) . ?
C19 H19 0.9300 . ?
C19 C18 1.369(4) . ?
C101 H101 0.9800 . ?
C101 C108 1.516(4) . ?
C87 H87 0.9300 . ?
C87 C86 1.387(5) . ?
C16 C18 1.395(4) . ?
C1 C2 1.495(4) . ?
C108 C113 1.382(4) . ?
C108 C109 1.382(5) . ?
C92 H92A 0.9700 . ?
C92 H92B 0.9700 . ?
C92 C91 1.527(4) . ?
C54 H54 0.9800 . ?
C54 C51 1.523(4) . ?
C54 C61 1.516(5) . ?
C54 C55 1.543(4) . ?
C41 H41 0.9300 . ?
C41 C40 1.351(5) . ?
C38 H38 0.9300 . ?
C38 C39 1.370(4) . ?
C51 C52 1.399(5) . ?
C51 C50 1.383(4) . ?
C127 C128 1.397(5) . ?
C127 C132 1.406(4) . ?
C52 H52 0.9300 . ?
C52 C53 1.392(5) . ?
C121 C126 1.384(5) . ?
C121 C122 1.362(5) . ?
C80 C81 1.503(4) . ?
C80 C86 1.395(4) . ?
F3 C77 1.375(6) . ?
C116 H116 0.9300 . ?
C116 C117 1.390(5) . ?
C81 C82 1.484(5) . ?
C49 C50 1.391(4) . ?
C23 H23 0.9800 . ?
C23 C24 1.522(4) . ?
C23 C30 1.515(5) . ?
C40 C39 1.387(5) . ?
C48 H48 0.9300 . ?
C48 C47 1.394(5) . ?
C5 H5A 0.9700 . ?
C5 H5B 0.9700 . ?
C5 C4 1.505(6) . ?
F5 C33 1.372(5) . ?
C50 H50 0.9300 . ?
C146 H146 0.9800 . ?
C146 C130 1.521(5) . ?
C146 C147 1.519(5) . ?
C146 C153 1.514(6) . ?
C61 C62 1.389(5) . ?
C61 C66 1.391(5) . ?
C130 C129 1.398(4) . ?
C130 C131 1.391(5) . ?
C24 C29 1.381(5) . ?
C24 C25 1.388(5) . ?
C14 C13 1.494(5) . ?
C14 C8 1.402(5) . ?
C113 H113 0.9300 . ?
C113 C112 1.376(5) . ?
C55 C60 1.368(6) . ?
C55 C56 1.383(5) . ?
C86 C85 1.495(5) . ?
C128 C129 1.384(5) . ?
C120 H120 0.9300 . ?
C120 C119 1.379(5) . ?
C105 C106 1.356(5) . ?
C105 C104 1.365(5) . ?
C91 H91A 0.9700 . ?
C91 H91B 0.9700 . ?
C91 C90 1.516(5) . ?
C103 H103 0.9300 . ?
C103 C104 1.389(5) . ?
C106 H106 0.9300 . ?
C129 H129 0.9300 . ?
F16 C156 1.372(6) . ?
C13 C12 1.484(5) . ?
C131 H131 0.9300 . ?
C131 C132 1.391(5) . ?
C117 H117 0.9300 . ?
C117 C118 1.363(5) . ?
C30 C31 1.386(5) . ?
C30 C35 1.389(6) . ?
C89 H89A 0.9700 . ?
C89 H89B 0.9700 . ?
C89 C90 1.522(5) . ?
F9 C124 1.366(5) . ?
C147 C152 1.388(5) . ?
C147 C148 1.386(5) . ?
C39 H39 0.9300 . ?
C74 C79 1.380(5) . ?
C74 C67 1.515(5) . ?
C74 C75 1.403(6) . ?
C152 H152 0.9300 . ?
C152 C151 1.393(5) . ?
C7 H7 0.9300 . ?
C7 C8 1.383(5) . ?
C2 H2A 0.9700 . ?
C2 H2B 0.9700 . ?
C2 C3 1.532(5) . ?
C134 C133 1.522(5) . ?
C134 C139 1.390(5) . ?
C134 C135 1.389(4) . ?
C104 H104 0.9300 . ?
C53 C67 1.524(5) . ?
C62 H62 0.9300 . ?
C62 C63 1.380(6) . ?
C153 C154 1.388(6) . ?
C153 C158 1.391(6) . ?
C133 H133 0.9800 . ?
C133 C140 1.511(5) . ?
C133 C132 1.520(5) . ?
C140 C141 1.380(6) . ?
C140 C145 1.375(6) . ?
C44 H44 0.9300 . ?
C44 C45 1.382(6) . ?
C29 H29 0.9300 . ?
C29 C28 1.383(6) . ?
C119 H119 0.9300 . ?
C119 C118 1.365(6) . ?
C112 H112 0.9300 . ?
C112 C111 1.352(6) . ?
C139 H139 0.9300 . ?
C139 C138 1.388(5) . ?
C151 H151 0.9300 . ?
C151 C150 1.359(6) . ?
C47 H47 0.9300 . ?
C47 C46 1.365(6) . ?
C8 C9 1.482(5) . ?
C109 H109 0.9300 . ?
C109 C110 1.387(5) . ?
C90 H90A 0.9700 . ?
C90 H90B 0.9700 . ?
C25 H25 0.9300 . ?
C25 C26 1.398(5) . ?
C79 H79 0.9300 . ?
C79 C78 1.413(6) . ?
C67 H67 0.9800 . ?
C67 C68 1.509(6) . ?
C138 H138 0.9300 . ?
C138 C137 1.371(6) . ?
C137 C136 1.349(6) . ?
C3 H3A 0.9700 . ?
C3 H3B 0.9700 . ?
C3 C4 1.526(5) . ?
C126 H126 0.9300 . ?
C126 C125 1.382(5) . ?
C135 H135 0.9300 . ?
C135 C136 1.389(6) . ?
C4 H4A 0.9700 . ?
C4 H4B 0.9700 . ?
C136 H136 0.9300 . ?
C32 H32 0.9300 . ?
C32 C31 1.388(6) . ?
C32 C33 1.350(8) . ?
C31 H31 0.9300 . ?
C66 H66 0.9300 . ?
C66 C65 1.386(6) . ?
C111 C110 1.373(6) . ?
C78 H78 0.9300 . ?
C78 C77 1.360(7) . ?
C60 H60 0.9300 . ?
C60 C59 1.398(6) . ?
C75 H75 0.9300 . ?
C75 C76 1.367(6) . ?
C27 C26 1.358(6) . ?
C27 C28 1.365(7) . ?
C154 H154 0.9300 . ?
C154 C155 1.379(7) . ?
C56 H56 0.9300 . ?
C56 C57 1.395(5) . ?
C64 C63 1.367(6) . ?
C64 C65 1.360(6) . ?
C26 H26 0.9300 . ?
C58 C57 1.355(7) . ?
C58 C59 1.346(7) . ?
C63 H63 0.9300 . ?
C141 H141 0.9300 . ?
C141 C142 1.379(6) . ?
C46 C45 1.365(6) . ?
C35 H35 0.9300 . ?
C35 C34 1.392(6) . ?
C45 H45 0.9300 . ?
C122 H122 0.9300 . ?
C122 C123 1.382(6) . ?
C148 H148 0.9300 . ?
C148 C149 1.388(6) . ?
C28 H28 0.9300 . ?
C65 H65 0.9300 . ?
F13 C143 1.378(7) . ?
C158 H158 0.9300 . ?
C158 C157 1.391(8) . ?
C76 H76 0.9300 . ?
C76 C77 1.349(7) . ?
C125 H125 0.9300 . ?
C125 C124 1.349(7) . ?
C150 C149 1.350(7) . ?
C57 H57 0.9300 . ?
C85 H85A 0.9700 . ?
C85 H85B 0.9700 . ?
C85 H85C 0.9700 . ?
C85 H85D 0.9700 . ?
C85 C053 1.398(6) . ?
C85 C84 1.432(7) . ?
C68 C73 1.395(7) . ?
C68 C69 1.361(7) . ?
C110 H110 0.9300 . ?
C82 H82A 0.9700 . ?
C82 H82B 0.9700 . ?
C82 H82C 0.9700 . ?
C82 H82D 0.9700 . ?
C82 C055 1.467(6) . ?
C82 C83 1.386(7) . ?
C59 H59 0.9300 . ?
C33 C34 1.365(8) . ?
C155 H155 0.9300 . ?
C155 C156 1.349(8) . ?
C156 C157 1.370(8) . ?
C157 H157 0.9300 . ?
C145 H145 0.9300 . ?
C145 C144 1.365(9) . ?
C149 H149 0.9300 . ?
C142 H142 0.9300 . ?
C142 C143 1.369(10) . ?
C34 H34 0.9300 . ?
C124 C123 1.380(7) . ?
C123 H123 0.9300 . ?
C9 H9BC 0.9700 . ?
C9 H9BD 0.9700 . ?
C9 H9AA 0.9700 . ?
C9 H9AB 0.9700 . ?
C9 C10 1.436(7) . ?
C9 C0AA 1.386(7) . ?
C12 H12A 0.9700 . ?
C12 H12B 0.9700 . ?
C12 H12C 0.9700 . ?
C12 H12D 0.9700 . ?
C12 C11 1.438(6) . ?
C12 C1AA 1.431(7) . ?
C143 C144 1.335(11) . ?
C144 H144 0.9300 . ?
C73 H73 0.9300 . ?
C73 C72 1.383(9) . ?
C69 H69 0.9300 . ?
C69 C70 1.391(10) . ?
C053 H05A 0.9700 . ?
C053 H05B 0.9700 . ?
C053 C055 1.503(7) . ?
F4 C71 1.372(9) . ?
C055 H05C 0.9700 . ?
C055 H05D 0.9700 . ?
C72 H72 0.9300 . ?
C72 C71 1.345(15) . ?
C70 H70 0.9300 . ?
C70 C71 1.376(16) . ?
C10 H10A 0.9700 . ?
C10 H10B 0.9700 . ?
C10 C11 1.497(7) . ?
C11 H11A 0.9700 . ?
C11 H11B 0.9700 . ?
C1AA H1AA 0.9700 . ?
C1AA H1AB 0.9700 . ?
C1AA C0AA 1.491(8) . ?
C0AA H0AA 0.9700 . ?
C0AA H0AB 0.9700 . ?
C84 H84A 0.9700 . ?
C84 H84B 0.9700 . ?
C84 C83 1.495(8) . ?
C83 H83A 0.9700 . ?
C83 H83B 0.9700 . ?

loop_
_platon_squeeze_void_nr
_platon_squeeze_void_average_x
_platon_squeeze_void_average_y
_platon_squeeze_void_average_z
_platon_squeeze_void_volume
_platon_squeeze_void_count_electrons
_platon_squeeze_void_content
1 -0.012 0.000 0.000 666 146 ' '
2 -0.069 0.374 0.047 288 53 ' '
3 0.092 0.500 0.500 666 146 ' '
4 0.069 0.874 0.453 289 53 ' '
5 -0.069 0.126 0.547 287 53 ' '
6 0.069 0.626 0.953 288 53 ' '
7 0.202 0.076 0.130 8 0 ' '
8 0.202 0.424 0.630 8 0 ' '
9 0.235 0.555 0.123 10 0 ' '
10 0.235 0.945 0.623 10 0 ' '
11 0.764 0.055 0.377 10 0 ' '
12 0.764 0.445 0.877 10 0 ' '
13 0.798 0.576 0.370 8 0 ' '
14 0.798 0.924 0.870 8 0 ' '
